data_4302354
loop_
_publ_author_name
'Khanra, Sumit'
'Konar, Sanjit'
'Clearfield, Abraham'
'Helliwell, Madeleine'
'McInnes, Eric J. L.'
'Tolis, Evangelos'
'Tuna, Floriana'
'Winpenny, Richard E. P.'

_publ_section_title
;
 Synthesis, Structural and Magnetochemical Studies of Iron Phosphonate
 Cages Based on {Fe3O}7+ Core
;
_journal_coden_ASTM INOCAJ
_journal_issue 12
_journal_name_full 'Inorganic Chemistry'
_journal_page_first 5338
_journal_page_last 5349
_journal_paper_doi 10.1021/ic9003214
_journal_volume 48
_journal_year 2009
_chemical_formula_sum 'C117.5 H121.5 Fe7 N15.5 O30 P4'
_chemical_formula_weight 2745.63
_space_group_IT_number 14
_symmetry_cell_setting monoclinic
_symmetry_space_group_name_Hall '-P 2ybc'
_symmetry_space_group_name_H-M 'P 1 21/c 1'
_atom_sites_solution_hydrogens geom
_atom_sites_solution_primary direct
_atom_sites_solution_secondary difmap
_audit_creation_method SHELXL-97
_cell_angle_alpha 90.00
_cell_angle_beta 125.111(6)
_cell_angle_gamma 90.00
_cell_formula_units_Z 4
_cell_length_a 27.2371(19)
_cell_length_b 18.5032(14)
_cell_length_c 33.210(3)
_cell_measurement_reflns_used 5083
_cell_measurement_temperature 100(2)
_cell_measurement_theta_max 24.0592
_cell_measurement_theta_min 2.5789
_cell_volume 13691(2)
_computing_cell_refinement
; 
CrysAlis CCD, Oxford Diffraction Ltd., 
Version 1.171.32.4 (release 27-04-2006 CrysAlis171 .NET) 
(compiled Apr 27 2007,17:53:11) 
;
_computing_data_collection
; 
CrysAlis CCD, Oxford Diffraction Ltd., 
Version 1.171.32.4 (release 27-04-2006 CrysAlis171 .NET) 
(compiled Apr 27 2007,17:53:11) 
;
_computing_data_reduction
; 
CrysAlis CCD, Oxford Diffraction Ltd., 
Version 1.171.32.4 (release 27-04-2006 CrysAlis171 .NET) 
(compiled Apr 27 2007,17:53:11) 
;
_computing_molecular_graphics 'Bruker SHELXTL'
_computing_publication_material 'Bruker SHELXTL'
_computing_structure_refinement 'SHELXL-97 (Sheldrick, 1997)'
_computing_structure_solution 'SHELXS-97 (Sheldrick, 1990)'
_diffrn_ambient_temperature 100(2)
_diffrn_measured_fraction_theta_full 0.997
_diffrn_measured_fraction_theta_max 0.997
_diffrn_measurement_device_type 'CCD area detector'
_diffrn_measurement_method 'phi and omega scans'
_diffrn_radiation_monochromator graphite
_diffrn_radiation_source 'Enhance (Mo) X-ray Source'
_diffrn_radiation_type 'Mo K\a'
_diffrn_radiation_wavelength 0.71073
_diffrn_reflns_av_R_equivalents 0.0000
_diffrn_reflns_av_sigmaI/netI 0.3297
_diffrn_reflns_limit_h_max 22
_diffrn_reflns_limit_h_min -27
_diffrn_reflns_limit_k_max 18
_diffrn_reflns_limit_k_min 0
_diffrn_reflns_limit_l_max 33
_diffrn_reflns_limit_l_min 0
_diffrn_reflns_number 14293
_diffrn_reflns_theta_full 20.82
_diffrn_reflns_theta_max 20.82
_diffrn_reflns_theta_min 2.59
_exptl_absorpt_coefficient_mu 0.841
_exptl_absorpt_correction_T_max 1.00000
_exptl_absorpt_correction_T_min 0.80352
_exptl_absorpt_correction_type multi-scan
_exptl_absorpt_process_details
;
CrysAlis RED, Oxford Diffraction Ltd.,
Version 1.171.32.4 (release 27-04-2006 CrysAlis171 .NET)
(compiled Apr 27 2007,17:53:11)
Empirical absorption correction using spherical harmonics,
 implemented in SCALE3 ABSPACK scaling algorithm.
;
_exptl_crystal_colour brown
_exptl_crystal_density_diffrn 1.332
_exptl_crystal_density_method 'not measured'
_exptl_crystal_description plate
_exptl_crystal_F_000 5668
_exptl_crystal_size_max 0.15
_exptl_crystal_size_mid 0.08
_exptl_crystal_size_min 0.05
_platon_squeeze_details
;
;
_refine_diff_density_max 0.709
_refine_diff_density_min -0.671
_refine_diff_density_rms 0.131
_refine_ls_extinction_method none
_refine_ls_goodness_of_fit_ref 0.844
_refine_ls_hydrogen_treatment constr
_refine_ls_matrix_type full
_refine_ls_number_parameters 1423
_refine_ls_number_reflns 14293
_refine_ls_number_restraints 1369
_refine_ls_restrained_S_all 0.829
_refine_ls_R_factor_all 0.2147
_refine_ls_R_factor_gt 0.0824
_refine_ls_shift/su_max 0.008
_refine_ls_shift/su_mean 0.000
_refine_ls_structure_factor_coef Fsqd
_refine_ls_weighting_details 'calc w=1/[\s^2^(Fo^2^)+(0.1154P)^2^+0.0000P] where P=(Fo^2^+2Fc^2^)/3'
_refine_ls_weighting_scheme calc
_refine_ls_wR_factor_gt 0.2038
_refine_ls_wR_factor_ref 0.2507
_reflns_number_gt 4365
_reflns_number_total 14293
_reflns_threshold_expression >2sigma(I)
_cod_duplicate_entry 4338599
_cod_data_source_file ic9003214_si_001_2.cif
_cod_data_source_block orepw761sq
_cod_depositor_comments
;
The following automatic conversions were performed:
'_symmetry_cell_setting' value 'Monoclinic' changed to 'monoclinic'
according to '/home/saulius/struct/CIF-dictionaries/cif_core.dic'
dictionary named 'cif_core.dic' version 2.4.1 from 2010-06-29.

Automatic conversion script
Id: cif_fix_enum 1527 2010-12-29 10:47:43Z saulius 
;
_cod_original_cell_volume 13691.5(19)
_cod_original_sg_symbol_H-M 'P 21/c'
_cod_original_formula_sum 'C117.50 H121.50 Fe7 N15.50 O30 P4'
_cod_database_code 4302354

loop_
_symmetry_equiv_pos_as_xyz
'x, y, z'
'-x, y+1/2, -z+1/2'
'-x, -y, -z'
'x, -y-1/2, z-1/2'

loop_
_atom_site_label
_atom_site_type_symbol
_atom_site_fract_x
_atom_site_fract_y
_atom_site_fract_z
_atom_site_U_iso_or_equiv
_atom_site_adp_type
_atom_site_occupancy
_atom_site_symmetry_multiplicity
_atom_site_calc_flag
_atom_site_refinement_flags
_atom_site_disorder_assembly
_atom_site_disorder_group
Fe1 Fe 1.06425(9) 0.50934(11) 0.78345(7) 0.0359(6) Uani 1 1 d U . .
Fe2 Fe 1.01537(10) 0.42568(10) 0.67945(8) 0.0345(6) Uani 1 1 d U . .
Fe3 Fe 1.01716(10) 0.60536(10) 0.68378(8) 0.0337(6) Uani 1 1 d U . .
Fe4 Fe 0.80143(9) 0.51424(11) 0.48292(7) 0.0360(6) Uani 1 1 d U . .
Fe5 Fe 0.61081(11) 0.41465(13) 0.35630(8) 0.0501(7) Uani 1 1 d U . .
Fe6 Fe 0.60290(10) 0.50559(14) 0.43933(8) 0.0602(7) Uani 1 1 d U . .
Fe7 Fe 0.60804(11) 0.59673(13) 0.35450(9) 0.0560(7) Uani 1 1 d U . .
P1 P 0.89502(18) 0.5184(2) 0.60886(14) 0.0343(8) Uani 1 1 d U . .
P2 P 0.7021(2) 0.3908(2) 0.46915(16) 0.0479(9) Uani 1 1 d U . .
P3 P 0.6993(2) 0.6274(2) 0.46829(16) 0.0496(10) Uani 1 1 d U . .
P4 P 0.70807(18) 0.5087(2) 0.35860(13) 0.0388(9) Uani 1 1 d U . .
O1 O 1.0313(4) 0.5136(4) 0.7156(3) 0.0289(13) Uani 1 1 d U . .
O2 O 0.6109(4) 0.5050(5) 0.3846(3) 0.0483(14) Uani 1 1 d U . .
O3 O 0.9350(4) 0.5855(4) 0.6323(3) 0.0399(17) Uani 1 1 d U . .
O4 O 0.9312(4) 0.4505(5) 0.6272(3) 0.0383(16) Uani 1 1 d U . .
O5 O 0.8590(4) 0.5227(5) 0.5542(3) 0.0402(16) Uani 1 1 d U . .
O6 O 0.7550(4) 0.4417(5) 0.4885(3) 0.0497(19) Uani 1 1 d U . .
O7 O 0.6560(5) 0.4227(5) 0.4751(4) 0.0578(17) Uani 1 1 d U . .
O8 O 0.6748(5) 0.3679(5) 0.4169(3) 0.0562(18) Uani 1 1 d U . .
O9 O 0.7577(5) 0.5993(5) 0.4816(3) 0.0509(19) Uani 1 1 d U . .
O10 O 0.6650(5) 0.5757(5) 0.4799(3) 0.0546(18) Uani 1 1 d U . .
O11 O 0.6580(5) 0.6525(5) 0.4146(4) 0.0575(18) Uani 1 1 d U . .
O12 O 0.7599(4) 0.5060(4) 0.4124(3) 0.0390(17) Uani 1 1 d U . .
O13 O 0.6726(5) 0.5775(5) 0.3457(3) 0.0488(17) Uani 1 1 d U . .
O14 O 0.6686(5) 0.4432(5) 0.3415(3) 0.0472(17) Uani 1 1 d U . .
O15 O 1.1240(4) 0.4303(5) 0.8010(3) 0.0386(18) Uani 1 1 d U . .
O16 O 1.0996(5) 0.3864(5) 0.7281(3) 0.0389(18) Uani 1 1 d U . .
O17 O 1.1300(4) 0.5820(5) 0.8024(3) 0.047(2) Uani 1 1 d U . .
O18 O 1.1037(5) 0.6391(4) 0.7354(4) 0.0391(18) Uani 1 1 d U . .
O19 O 1.0105(5) 0.5866(5) 0.7818(3) 0.0402(19) Uani 1 1 d U . .
O20 O 0.9909(4) 0.6600(4) 0.7212(3) 0.0383(19) Uani 1 1 d U . .
O21 O 1.0046(4) 0.4364(4) 0.7771(3) 0.0309(18) Uani 1 1 d U . .
O22 O 0.9876(4) 0.3699(4) 0.7148(3) 0.0369(18) Uani 1 1 d U . .
O23 O 1.0443(4) 0.4583(4) 0.6374(3) 0.0351(18) Uani 1 1 d U . .
O24 O 1.0452(4) 0.5792(4) 0.6413(3) 0.0366(19) Uani 1 1 d U . .
O25 O 0.5359(5) 0.6369(6) 0.3501(4) 0.085(2) Uani 1 1 d U . .
O26 O 0.5377(5) 0.5823(7) 0.4108(4) 0.083(2) Uani 1 1 d U . .
O27 O 0.5483(5) 0.3667(6) 0.3607(4) 0.078(2) Uani 1 1 d U . .
O28 O 0.5309(5) 0.4402(7) 0.4052(4) 0.080(2) Uani 1 1 d U . .
O29 O 0.5391(5) 0.4431(6) 0.2857(3) 0.060(2) Uani 1 1 d U . .
O30 O 0.5459(5) 0.5632(6) 0.2840(4) 0.063(2) Uani 1 1 d U . .
N1 N 1.1026(6) 0.5051(6) 0.8623(4) 0.0425(19) Uani 1 1 d U . .
N2 N 1.0025(6) 0.3237(6) 0.6414(4) 0.042(2) Uani 1 1 d U . .
N3 N 1.0068(6) 0.7123(5) 0.6504(4) 0.037(2) Uani 1 1 d U . .
N4 N 0.8576(5) 0.4280(6) 0.4848(4) 0.033(2) Uani 1 1 d U . .
N5 N 0.8608(6) 0.5936(6) 0.4788(4) 0.038(2) Uani 1 1 d U . .
N6 N 0.6035(7) 0.3142(7) 0.3200(5) 0.066(2) Uani 1 1 d U . .
N7 N 0.5878(6) 0.5065(9) 0.4963(5) 0.083(2) Uani 1 1 d U . .
N8 N 0.6033(7) 0.6989(7) 0.3178(5) 0.076(2) Uani 1 1 d U . .
C1 C 1.1586(7) 0.4996(8) 0.8955(5) 0.049(3) Uani 1 1 d U . .
H1 H 1.1831 0.4976 0.8844 0.059 Uiso 1 1 calc R . .
C2 C 1.1877(7) 0.4963(8) 0.9460(5) 0.059(3) Uani 1 1 d U . .
H2 H 1.2287 0.4880 0.9673 0.071 Uiso 1 1 calc R . .
C3 C 1.1519(7) 0.5061(8) 0.9634(5) 0.057(3) Uani 1 1 d U . .
H3 H 1.1685 0.5052 0.9969 0.069 Uiso 1 1 calc R . .
C4 C 1.0895(7) 0.5177(7) 0.9281(5) 0.047(3) Uani 1 1 d U . .
H4 H 1.0640 0.5270 0.9376 0.057 Uiso 1 1 calc R . .
C5 C 1.0676(7) 0.5144(7) 0.8777(5) 0.043(3) Uani 1 1 d U . .
H5 H 1.0265 0.5190 0.8542 0.052 Uiso 1 1 calc R . .
C6 C 0.9476(8) 0.2926(7) 0.6150(6) 0.047(3) Uani 1 1 d U . .
H6 H 0.9157 0.3153 0.6128 0.056 Uiso 1 1 calc R . .
C7 C 0.9383(8) 0.2271(7) 0.5911(6) 0.054(3) Uani 1 1 d U . .
H7 H 0.9002 0.2065 0.5737 0.065 Uiso 1 1 calc R . .
C8 C 0.9834(8) 0.1921(8) 0.5925(6) 0.051(3) Uani 1 1 d U . .
H8 H 0.9774 0.1475 0.5775 0.062 Uiso 1 1 calc R . .
C9 C 1.0376(8) 0.2260(7) 0.6170(6) 0.047(3) Uani 1 1 d U . .
H9 H 1.0688 0.2056 0.6171 0.056 Uiso 1 1 calc R . .
C10 C 1.0472(7) 0.2908(7) 0.6422(5) 0.041(3) Uani 1 1 d U . .
H10 H 1.0852 0.3116 0.6599 0.049 Uiso 1 1 calc R . .
C11 C 0.9560(8) 0.7518(7) 0.6345(5) 0.046(3) Uani 1 1 d U . .
H11 H 0.9266 0.7335 0.6377 0.056 Uiso 1 1 calc R . .
C12 C 0.9491(8) 0.8184(8) 0.6140(6) 0.055(3) Uani 1 1 d U . .
H12 H 0.9142 0.8448 0.6020 0.066 Uiso 1 1 calc R . .
C13 C 0.9951(8) 0.8472(8) 0.6111(6) 0.056(3) Uani 1 1 d U . .
H13 H 0.9916 0.8936 0.5989 0.067 Uiso 1 1 calc R . .
C14 C 1.0444(8) 0.8065(7) 0.6261(5) 0.052(3) Uani 1 1 d U . .
H14 H 1.0740 0.8237 0.6227 0.062 Uiso 1 1 calc R . .
C15 C 1.0500(8) 0.7402(7) 0.6462(5) 0.044(3) Uani 1 1 d U . .
H15 H 1.0843 0.7132 0.6574 0.053 Uiso 1 1 calc R . .
C16 C 0.8300(7) 0.3743(7) 0.4532(5) 0.044(3) Uani 1 1 d U . .
H16 H 0.7885 0.3748 0.4310 0.053 Uiso 1 1 calc R . .
C17 C 0.8644(7) 0.3149(8) 0.4531(6) 0.051(3) Uani 1 1 d U . .
H17 H 0.8450 0.2777 0.4304 0.061 Uiso 1 1 calc R . .
C18 C 0.9230(7) 0.3135(8) 0.4851(6) 0.045(3) Uani 1 1 d U . .
H18 H 0.9452 0.2757 0.4846 0.054 Uiso 1 1 calc R . .
C19 C 0.9513(7) 0.3678(7) 0.5192(5) 0.043(3) Uani 1 1 d U . .
H19 H 0.9927 0.3676 0.5426 0.051 Uiso 1 1 calc R . .
C20 C 0.9157(7) 0.4227(7) 0.5170(5) 0.033(3) Uani 1 1 d U . .
H20 H 0.9346 0.4591 0.5404 0.040 Uiso 1 1 calc R . .
C21 C 0.8571(7) 0.6018(7) 0.4385(5) 0.045(3) Uani 1 1 d U . .
H21 H 0.8336 0.5697 0.4128 0.054 Uiso 1 1 calc R . .
C22 C 0.8876(7) 0.6583(7) 0.4320(6) 0.051(3) Uani 1 1 d U . .
H22 H 0.8833 0.6641 0.4023 0.062 Uiso 1 1 calc R . .
C23 C 0.9234(7) 0.7035(8) 0.4710(5) 0.047(3) Uani 1 1 d U . .
H23 H 0.9429 0.7418 0.4677 0.057 Uiso 1 1 calc R . .
C24 C 0.9303(7) 0.6930(7) 0.5135(6) 0.050(3) Uani 1 1 d U . .
H24 H 0.9555 0.7221 0.5407 0.059 Uiso 1 1 calc R . .
C25 C 0.8986(7) 0.6370(7) 0.5155(6) 0.045(3) Uani 1 1 d U . .
H25 H 0.9042 0.6289 0.5456 0.053 Uiso 1 1 calc R . .
C26 C 0.5565(10) 0.2783(10) 0.2914(8) 0.113(5) Uani 1 1 d U . .
H26 H 0.5198 0.2942 0.2840 0.135 Uiso 1 1 calc R . .
C27 C 0.5601(11) 0.2121(11) 0.2701(9) 0.133(5) Uani 1 1 d U . .
H27 H 0.5233 0.1926 0.2452 0.160 Uiso 1 1 calc R . .
C28 C 0.6016(11) 0.1794(12) 0.2794(9) 0.133(6) Uani 1 1 d U . .
H28 H 0.5985 0.1360 0.2640 0.159 Uiso 1 1 calc R . .
C29 C 0.6579(10) 0.2107(11) 0.3161(8) 0.119(5) Uani 1 1 d U . .
H29 H 0.6941 0.1880 0.3275 0.143 Uiso 1 1 calc R . .
C30 C 0.6550(10) 0.2812(10) 0.3348(7) 0.098(4) Uani 1 1 d U . .
H30 H 0.6909 0.3041 0.3581 0.117 Uiso 1 1 calc R . .
C31 C 0.5836(8) 0.4481(12) 0.5162(6) 0.089(3) Uani 1 1 d U . .
H31 H 0.5872 0.4039 0.5049 0.107 Uiso 1 1 calc R . .
C32 C 0.5740(8) 0.4469(12) 0.5531(6) 0.098(4) Uani 1 1 d U . .
H32 H 0.5719 0.4030 0.5656 0.118 Uiso 1 1 calc R . .
C33 C 0.5681(8) 0.5069(13) 0.5701(6) 0.105(4) Uani 1 1 d U . .
H33 H 0.5590 0.5066 0.5931 0.126 Uiso 1 1 calc R . .
C34 C 0.5754(9) 0.5697(13) 0.5535(6) 0.102(4) Uani 1 1 d U . .
H34 H 0.5742 0.6136 0.5666 0.122 Uiso 1 1 calc R . .
C35 C 0.5851(8) 0.5676(12) 0.5156(6) 0.091(3) Uani 1 1 d U . .
H35 H 0.5898 0.6110 0.5040 0.110 Uiso 1 1 calc R . .
C36 C 0.6043(9) 0.6961(10) 0.2765(6) 0.092(3) Uani 1 1 d U . .
H36 H 0.6031 0.6522 0.2624 0.111 Uiso 1 1 calc R . .
C37 C 0.6069(11) 0.7580(11) 0.2577(7) 0.117(4) Uani 1 1 d U . .
H37 H 0.6078 0.7557 0.2302 0.141 Uiso 1 1 calc R . .
C38 C 0.6084(11) 0.8255(12) 0.2760(8) 0.136(5) Uani 1 1 d U . .
H38 H 0.6153 0.8672 0.2643 0.163 Uiso 1 1 calc R . .
C39 C 0.5983(11) 0.8281(11) 0.3150(8) 0.130(4) Uani 1 1 d U . .
H39 H 0.5927 0.8712 0.3262 0.155 Uiso 1 1 calc R . .
C40 C 0.5978(10) 0.7615(10) 0.3338(7) 0.102(4) Uani 1 1 d U . .
H40 H 0.5932 0.7609 0.3595 0.123 Uiso 1 1 calc R . .
C41 C 0.8432(7) 0.5153(8) 0.6262(6) 0.054(3) Uani 1 1 d U . .
C42 C 0.7831(7) 0.5122(8) 0.5946(6) 0.063(3) Uani 1 1 d U . .
H42 H 0.7661 0.5128 0.5610 0.076 Uiso 1 1 calc R . .
C43 C 0.7461(7) 0.5082(8) 0.6096(6) 0.069(3) Uani 1 1 d U . .
H43 H 0.7047 0.5090 0.5867 0.083 Uiso 1 1 calc R . .
C44 C 0.7713(8) 0.5027(9) 0.6609(6) 0.070(3) Uani 1 1 d U . .
H44 H 0.7471 0.4940 0.6717 0.084 Uiso 1 1 calc R . .
C45 C 0.8319(7) 0.5104(8) 0.6936(6) 0.062(3) Uani 1 1 d U . .
H45 H 0.8484 0.5131 0.7271 0.075 Uiso 1 1 calc R . .
C46 C 0.8694(7) 0.5143(8) 0.6779(5) 0.057(3) Uani 1 1 d U . .
H46 H 0.9108 0.5163 0.7006 0.068 Uiso 1 1 calc R . .
C47 C 0.7297(10) 0.3165(10) 0.5068(7) 0.085(3) Uani 1 1 d U . .
C48 C 0.7701(10) 0.3130(9) 0.5558(7) 0.103(5) Uani 1 1 d U . .
H48 H 0.7853 0.3578 0.5705 0.124 Uiso 1 1 calc R . .
C49 C 0.7926(10) 0.2581(9) 0.5876(7) 0.101(5) Uani 1 1 d U . .
H49 H 0.8166 0.2663 0.6214 0.121 Uiso 1 1 calc R . .
C50 C 0.7804(11) 0.1946(11) 0.5704(7) 0.114(5) Uani 1 1 d U . .
H50 H 0.7931 0.1541 0.5907 0.136 Uiso 1 1 calc R . .
C51 C 0.7492(12) 0.1891(11) 0.5231(8) 0.145(6) Uani 1 1 d U . .
H51 H 0.7427 0.1436 0.5088 0.174 Uiso 1 1 calc R . .
C52 C 0.7245(11) 0.2515(11) 0.4921(8) 0.137(5) Uani 1 1 d U . .
H52 H 0.7027 0.2440 0.4583 0.165 Uiso 1 1 calc R . .
C53 C 0.7187(10) 0.7076(9) 0.5053(7) 0.074(3) Uani 1 1 d U . .
C54 C 0.7718(10) 0.7174(10) 0.5491(7) 0.084(4) Uani 1 1 d U . .
H54 H 0.7990 0.6794 0.5601 0.101 Uiso 1 1 calc R . .
C55 C 0.7904(10) 0.7762(9) 0.5790(7) 0.086(4) Uani 1 1 d U . .
H55 H 0.8286 0.7818 0.6080 0.103 Uiso 1 1 calc R . .
C56 C 0.7420(11) 0.8299(10) 0.5594(8) 0.100(5) Uani 1 1 d U . .
H56 H 0.7512 0.8749 0.5746 0.120 Uiso 1 1 calc R . .
C57 C 0.6811(11) 0.8167(10) 0.5179(8) 0.115(5) Uani 1 1 d U . .
H57 H 0.6507 0.8486 0.5107 0.138 Uiso 1 1 calc R . .
C58 C 0.6680(10) 0.7558(9) 0.4885(7) 0.095(4) Uani 1 1 d U . .
H58 H 0.6298 0.7466 0.4604 0.114 Uiso 1 1 calc R . .
C59 C 0.7422(7) 0.5076(7) 0.3251(5) 0.043(2) Uani 1 1 d U . .
C60 C 0.7616(7) 0.4442(8) 0.3181(5) 0.045(3) Uani 1 1 d U . .
H60 H 0.7550 0.4015 0.3291 0.054 Uiso 1 1 calc R . .
C61 C 0.7905(7) 0.4416(8) 0.2954(5) 0.050(3) Uani 1 1 d U . .
H61 H 0.8043 0.3978 0.2918 0.060 Uiso 1 1 calc R . .
C62 C 0.7984(7) 0.5031(8) 0.2786(6) 0.056(3) Uani 1 1 d U . .
H62 H 0.8161 0.5010 0.2615 0.067 Uiso 1 1 calc R . .
C63 C 0.7813(8) 0.5696(8) 0.2857(6) 0.058(3) Uani 1 1 d U . .
H63 H 0.7890 0.6118 0.2751 0.069 Uiso 1 1 calc R . .
C64 C 0.7525(7) 0.5722(8) 0.3090(5) 0.050(3) Uani 1 1 d U . .
H64 H 0.7402 0.6161 0.3139 0.060 Uiso 1 1 calc R . .
C65 C 1.1313(7) 0.3879(8) 0.7729(6) 0.040(3) Uani 1 1 d U . .
C66 C 1.1875(7) 0.3412(8) 0.8011(5) 0.054(4) Uani 1 1 d U . .
H66A H 1.1892 0.3109 0.7785 0.081 Uiso 1 1 calc R . .
H66B H 1.1863 0.3115 0.8243 0.081 Uiso 1 1 calc R . .
H66C H 1.2223 0.3716 0.8185 0.081 Uiso 1 1 calc R . .
C67 C 1.1408(7) 0.6274(8) 0.7799(6) 0.037(2) Uani 1 1 d U . .
C68 C 1.2001(7) 0.6626(8) 0.8065(5) 0.058(4) Uani 1 1 d U . .
H68A H 1.2284 0.6310 0.8070 0.086 Uiso 1 1 calc R . .
H68B H 1.2133 0.6728 0.8397 0.086 Uiso 1 1 calc R . .
H68C H 1.1973 0.7068 0.7902 0.086 Uiso 1 1 calc R . .
C69 C 0.9881(7) 0.6422(8) 0.7560(5) 0.039(2) Uani 1 1 d U . .
C70 C 0.9525(7) 0.6891(7) 0.7669(5) 0.052(4) Uani 1 1 d U . .
H70A H 0.9668 0.7380 0.7720 0.078 Uiso 1 1 calc R . .
H70B H 0.9567 0.6720 0.7961 0.078 Uiso 1 1 calc R . .
H70C H 0.9109 0.6876 0.7397 0.078 Uiso 1 1 calc R . .
C71 C 0.9789(7) 0.3848(7) 0.7470(5) 0.033(2) Uani 1 1 d U . .
C72 C 0.9368(7) 0.3392(7) 0.7504(5) 0.047(4) Uani 1 1 d U . .
H72A H 0.8978 0.3406 0.7197 0.070 Uiso 1 1 calc R . .
H72B H 0.9340 0.3571 0.7762 0.070 Uiso 1 1 calc R . .
H72C H 0.9512 0.2903 0.7576 0.070 Uiso 1 1 calc R . .
C73 C 1.0526(7) 0.5217(8) 0.6277(5) 0.035(2) Uani 1 1 d U . .
C74 C 1.0680(6) 0.5259(7) 0.5903(5) 0.044(4) Uani 1 1 d U . .
H74A H 1.0498 0.5682 0.5702 0.066 Uiso 1 1 calc R . .
H74B H 1.0531 0.4836 0.5698 0.066 Uiso 1 1 calc R . .
H74C H 1.1108 0.5286 0.6073 0.066 Uiso 1 1 calc R . .
C75 C 0.5167(8) 0.6246(11) 0.3763(7) 0.085(3) Uani 1 1 d DU . .
C76 C 0.4645(8) 0.6724(10) 0.3624(7) 0.102(5) Uani 1 1 d DU . .
H76A H 0.4480 0.6574 0.3800 0.153 Uiso 1 1 calc R . .
H76B H 0.4342 0.6688 0.3276 0.153 Uiso 1 1 calc R . .
H76C H 0.4779 0.7216 0.3707 0.153 Uiso 1 1 calc R . .
C77 C 0.5209(8) 0.3855(11) 0.3814(7) 0.078(3) Uani 1 1 d U . .
C78 C 0.4696(8) 0.3330(10) 0.3702(7) 0.107(5) Uani 1 1 d U . .
H78A H 0.4499 0.3518 0.3845 0.160 Uiso 1 1 calc R . .
H78B H 0.4863 0.2864 0.3841 0.160 Uiso 1 1 calc R . .
H78C H 0.4410 0.3285 0.3353 0.160 Uiso 1 1 calc R . .
C79 C 0.5244(8) 0.5060(9) 0.2669(6) 0.052(3) Uiso 1 1 d U . .
C80 C 0.4731(7) 0.5012(10) 0.2120(6) 0.092(5) Uani 1 1 d U . .
H80A H 0.4385 0.5259 0.2060 0.138 Uiso 1 1 calc R . .
H80B H 0.4633 0.4514 0.2027 0.138 Uiso 1 1 calc R . .
H80C H 0.4854 0.5232 0.1930 0.138 Uiso 1 1 calc R . .
N1S N 0.3736(6) 0.5351(10) 0.0785(5) 0.150(5) Uani 1 1 d GU . .
C1S C 0.3638(7) 0.4643(10) 0.0710(5) 0.145(5) Uani 1 1 d GU . .
H1S H 0.3860 0.4374 0.0631 0.174 Uiso 1 1 calc R . .
C2S C 0.3216(8) 0.4296(6) 0.0747(6) 0.145(6) Uani 1 1 d GU . .
H2S H 0.3158 0.3799 0.0703 0.175 Uiso 1 1 calc R . .
C3S C 0.2876(6) 0.4721(10) 0.0853(5) 0.147(5) Uani 1 1 d GU . .
H3S H 0.2573 0.4507 0.0861 0.176 Uiso 1 1 calc R . .
C4S C 0.2982(7) 0.5436(10) 0.0944(5) 0.150(5) Uani 1 1 d GU . .
H4S H 0.2782 0.5713 0.1041 0.180 Uiso 1 1 calc R . .
C5S C 0.3400(8) 0.5736(6) 0.0885(5) 0.147(6) Uani 1 1 d GU . .
H5S H 0.3453 0.6235 0.0917 0.177 Uiso 1 1 calc R . .
N2S N 0.3845(5) 0.4948(8) 0.2992(4) 0.152(5) Uani 1 1 d GU . .
C6S C 0.3365(7) 0.4662(8) 0.2944(5) 0.150(5) Uani 1 1 d GU . .
H6S H 0.3405 0.4460 0.3218 0.180 Uiso 1 1 calc R . .
C7S C 0.2807(6) 0.4656(8) 0.2496(6) 0.153(5) Uani 1 1 d GU . .
H7S H 0.2473 0.4467 0.2468 0.183 Uiso 1 1 calc R . .
C8S C 0.2766(6) 0.4945(9) 0.2087(4) 0.157(5) Uani 1 1 d GU . .
H8S H 0.2402 0.4922 0.1779 0.189 Uiso 1 1 calc R . .
C9S C 0.3245(8) 0.5256(8) 0.2133(5) 0.161(5) Uani 1 1 d GU . .
H9S H 0.3212 0.5484 0.1869 0.193 Uiso 1 1 calc R . .
C10S C 0.3784(6) 0.5218(8) 0.2590(6) 0.155(5) Uani 1 1 d GU . .
H10S H 0.4125 0.5390 0.2621 0.186 Uiso 1 1 calc R . .
N3S N 0.3229(17) 0.2239(18) 0.8847(8) 0.319(10) Uani 1 1 d GU . .
C11S C 0.3505(9) 0.2663(13) 0.8711(13) 0.309(10) Uani 1 1 d GU . .
H11S H 0.3826 0.2945 0.8947 0.371 Uiso 1 1 calc R . .
C12S C 0.3327(14) 0.2694(11) 0.8228(16) 0.298(10) Uani 1 1 d GU . .
H12S H 0.3529 0.2981 0.8138 0.358 Uiso 1 1 calc R . .
C13S C 0.2829(16) 0.2276(18) 0.7879(8) 0.305(10) Uani 1 1 d GU . .
H13S H 0.2685 0.2308 0.7548 0.366 Uiso 1 1 calc R . .
C14S C 0.2556(9) 0.1828(13) 0.8013(14) 0.314(10) Uani 1 1 d GU . .
H14S H 0.2248 0.1520 0.7788 0.377 Uiso 1 1 calc R . .
C15S C 0.2755(15) 0.1849(11) 0.8500(16) 0.317(10) Uani 1 1 d GU . .
H15S H 0.2549 0.1577 0.8593 0.380 Uiso 1 1 calc R . .
N4S N 0.3155(11) 0.7431(10) 0.7950(16) 0.265(9) Uani 1 1 d GU . .
C16S C 0.3131(11) 0.7822(18) 0.8275(8) 0.261(9) Uani 1 1 d GU . .
H16S H 0.3420 0.7748 0.8609 0.313 Uiso 1 1 calc R . .
C17S C 0.2689(18) 0.8335(14) 0.8129(14) 0.269(9) Uani 1 1 d GU . .
H17S H 0.2682 0.8615 0.8359 0.323 Uiso 1 1 calc R . .
C18S C 0.2251(11) 0.8418(11) 0.7622(16) 0.277(10) Uani 1 1 d GU . .
H18S H 0.1935 0.8739 0.7514 0.332 Uiso 1 1 calc R . .
C19S C 0.2279(12) 0.804(2) 0.7288(8) 0.269(9) Uani 1 1 d GU . .
H19S H 0.2010 0.8122 0.6952 0.323 Uiso 1 1 calc R . .
C20S C 0.2726(17) 0.7529(14) 0.7469(13) 0.265(9) Uani 1 1 d GU . .
H20S H 0.2731 0.7233 0.7244 0.318 Uiso 1 1 calc R . .
N5S N 0.2940(7) 0.5065(10) 0.8809(6) 0.184(6) Uani 1 1 d GU . .
C21S C 0.3061(8) 0.5388(8) 0.9215(8) 0.164(6) Uani 1 1 d GU . .
H21S H 0.2778 0.5698 0.9193 0.197 Uiso 1 1 calc R . .
C22S C 0.3597(10) 0.5275(9) 0.9668(6) 0.176(6) Uani 1 1 d GU . .
H22S H 0.3674 0.5493 0.9952 0.211 Uiso 1 1 calc R . .
C23S C 0.4022(7) 0.4821(10) 0.9686(6) 0.185(7) Uani 1 1 d GU . .
H23S H 0.4395 0.4758 0.9982 0.222 Uiso 1 1 calc R . .
C24S C 0.3898(8) 0.4473(8) 0.9280(9) 0.202(7) Uani 1 1 d GU . .
H24S H 0.4164 0.4140 0.9294 0.242 Uiso 1 1 calc R . .
C25S C 0.3360(10) 0.4635(9) 0.8843(6) 0.197(7) Uani 1 1 d GU . .
H25S H 0.3282 0.4435 0.8555 0.236 Uiso 1 1 calc R . .
N6S N 0.7833(8) 0.7775(9) 0.4462(7) 0.152(5) Uani 1 1 d GU . .
C26S C 0.7583(6) 0.7526(6) 0.4007(8) 0.158(6) Uani 1 1 d GU . .
H26S H 0.7314 0.7143 0.3896 0.190 Uiso 1 1 calc R . .
C27S C 0.7713(8) 0.7820(9) 0.3696(5) 0.151(6) Uani 1 1 d GU . .
H27S H 0.7528 0.7651 0.3376 0.181 Uiso 1 1 calc R . .
C28S C 0.8136(8) 0.8383(9) 0.3880(7) 0.142(6) Uani 1 1 d GU . .
H28S H 0.8249 0.8572 0.3686 0.170 Uiso 1 1 calc R . .
C29S C 0.8380(6) 0.8656(6) 0.4335(8) 0.142(6) Uani 1 1 d GU . .
H29S H 0.8633 0.9055 0.4449 0.170 Uiso 1 1 calc R . .
C30S C 0.8235(7) 0.8315(9) 0.4623(5) 0.142(6) Uani 1 1 d GU . .
H30S H 0.8426 0.8467 0.4947 0.170 Uiso 1 1 calc R . .

loop_
_atom_site_aniso_label
_atom_site_aniso_U_11
_atom_site_aniso_U_22
_atom_site_aniso_U_33
_atom_site_aniso_U_23
_atom_site_aniso_U_13
_atom_site_aniso_U_12
Fe1 0.0355(15) 0.0485(13) 0.0209(11) -0.0024(10) 0.0146(12) -0.0043(11)
Fe2 0.0341(15) 0.0441(12) 0.0242(13) -0.0020(10) 0.0162(13) -0.0059(11)
Fe3 0.0339(15) 0.0450(11) 0.0233(13) -0.0011(10) 0.0170(12) -0.0029(12)
Fe4 0.0241(13) 0.0642(14) 0.0185(10) 0.0012(12) 0.0116(11) -0.0028(11)
Fe5 0.0276(17) 0.1035(16) 0.0198(13) -0.0139(12) 0.0140(14) -0.0136(13)
Fe6 0.0281(15) 0.130(2) 0.0290(14) -0.0197(13) 0.0204(13) -0.0099(13)
Fe7 0.0346(18) 0.1044(16) 0.0251(14) -0.0007(12) 0.0149(15) 0.0219(14)
P1 0.0295(19) 0.054(2) 0.0194(15) -0.0032(18) 0.0143(15) -0.0044(15)
P2 0.040(3) 0.080(3) 0.0232(18) -0.0017(19) 0.018(2) -0.0161(16)
P3 0.036(2) 0.089(3) 0.0280(19) -0.006(2) 0.021(2) 0.0076(17)
P4 0.034(2) 0.068(3) 0.0193(15) -0.002(2) 0.0181(17) 0.0032(17)
O1 0.021(4) 0.0436(18) 0.021(2) -0.0007(16) 0.011(2) -0.003(2)
O2 0.013(5) 0.109(2) 0.019(3) -0.013(2) 0.007(3) -0.005(3)
O3 0.035(3) 0.050(3) 0.022(3) 0.005(3) 0.009(2) -0.003(3)
O4 0.035(3) 0.050(3) 0.023(3) -0.006(3) 0.012(2) -0.007(3)
O5 0.035(4) 0.066(5) 0.0196(16) -0.002(2) 0.0156(19) -0.002(3)
O6 0.032(4) 0.094(4) 0.022(4) 0.007(4) 0.015(4) -0.013(3)
O7 0.045(4) 0.105(4) 0.036(4) -0.011(3) 0.031(4) -0.027(3)
O8 0.053(4) 0.089(4) 0.027(2) -0.003(2) 0.023(2) -0.012(3)
O9 0.032(4) 0.087(4) 0.033(4) -0.004(4) 0.019(4) 0.007(3)
O10 0.041(4) 0.102(4) 0.029(4) -0.016(3) 0.025(3) -0.003(3)
O11 0.046(4) 0.089(4) 0.033(2) -0.001(2) 0.021(2) 0.016(3)
O12 0.034(4) 0.064(5) 0.0191(17) 0.006(3) 0.016(2) -0.001(3)
O13 0.041(4) 0.081(4) 0.030(4) 0.009(3) 0.024(3) 0.014(3)
O14 0.042(4) 0.084(4) 0.025(4) -0.010(3) 0.025(3) -0.008(3)
O15 0.035(4) 0.059(4) 0.019(4) 0.004(3) 0.014(4) 0.002(3)
O16 0.043(3) 0.051(5) 0.025(3) 0.002(3) 0.021(3) 0.009(3)
O17 0.039(4) 0.061(4) 0.025(4) -0.001(4) 0.009(4) -0.015(3)
O18 0.037(3) 0.047(5) 0.030(3) -0.005(3) 0.018(2) -0.011(3)
O19 0.056(5) 0.042(4) 0.031(5) 0.001(3) 0.030(5) -0.002(3)
O20 0.046(5) 0.047(4) 0.026(4) 0.005(3) 0.023(4) 0.008(4)
O21 0.035(4) 0.041(4) 0.016(4) 0.000(3) 0.015(4) 0.000(3)
O22 0.047(5) 0.042(4) 0.025(4) -0.008(3) 0.022(4) -0.010(4)
O23 0.046(5) 0.035(3) 0.030(4) 0.004(3) 0.025(4) 0.007(4)
O24 0.053(5) 0.033(3) 0.033(4) -0.001(4) 0.030(4) -0.001(5)
O25 0.043(4) 0.164(7) 0.040(6) -0.003(4) 0.019(4) 0.042(4)
O26 0.042(4) 0.165(5) 0.051(6) -0.022(4) 0.031(4) 0.012(4)
O27 0.054(4) 0.136(6) 0.054(6) -0.020(5) 0.037(5) -0.038(5)
O28 0.045(4) 0.167(6) 0.034(5) -0.022(4) 0.027(4) -0.036(4)
O29 0.043(4) 0.105(4) 0.024(3) -0.017(3) 0.015(3) -0.001(4)
O30 0.040(4) 0.103(4) 0.030(2) 0.003(3) 0.011(3) 0.027(4)
N1 0.043(5) 0.058(5) 0.021(2) -0.006(3) 0.015(2) -0.007(4)
N2 0.056(5) 0.044(3) 0.034(5) -0.005(3) 0.032(4) -0.006(3)
N3 0.058(5) 0.035(3) 0.022(5) -0.008(3) 0.025(4) -0.002(3)
N4 0.025(4) 0.049(4) 0.016(5) -0.004(3) 0.008(4) -0.011(3)
N5 0.046(5) 0.048(4) 0.033(5) -0.008(4) 0.030(5) -0.005(3)
N6 0.047(7) 0.093(3) 0.045(4) -0.018(4) 0.019(5) -0.017(3)
N7 0.034(6) 0.192(8) 0.037(4) -0.031(4) 0.028(4) -0.024(4)
N8 0.094(7) 0.090(3) 0.041(4) 0.000(3) 0.036(5) 0.034(3)
C1 0.043(5) 0.073(7) 0.023(3) -0.004(6) 0.014(3) -0.016(7)
C2 0.052(6) 0.086(7) 0.023(3) -0.002(7) 0.012(4) -0.013(7)
C3 0.064(6) 0.077(7) 0.019(5) -0.005(7) 0.017(4) -0.013(7)
C4 0.062(6) 0.058(7) 0.021(4) -0.004(6) 0.023(5) -0.014(7)
C5 0.049(5) 0.055(6) 0.020(4) -0.015(6) 0.016(4) -0.006(6)
C6 0.058(6) 0.047(6) 0.053(7) -0.017(4) 0.042(6) -0.010(4)
C7 0.065(7) 0.051(6) 0.064(7) -0.023(5) 0.047(6) -0.013(5)
C8 0.075(7) 0.054(7) 0.054(7) -0.021(5) 0.054(7) -0.011(5)
C9 0.067(7) 0.053(6) 0.047(7) -0.002(5) 0.048(7) -0.003(5)
C10 0.058(6) 0.045(6) 0.039(6) 0.002(5) 0.039(6) -0.006(5)
C11 0.057(6) 0.039(5) 0.036(6) -0.008(5) 0.023(6) 0.000(4)
C12 0.068(7) 0.040(5) 0.044(7) -0.003(5) 0.025(6) 0.005(5)
C13 0.071(8) 0.034(6) 0.047(7) 0.005(6) 0.025(7) 0.004(5)
C14 0.069(7) 0.038(6) 0.042(7) 0.010(5) 0.028(6) 0.002(5)
C15 0.057(6) 0.035(5) 0.036(6) 0.005(5) 0.024(6) 0.000(5)
C16 0.024(5) 0.047(6) 0.041(7) -0.009(5) 0.007(5) -0.015(4)
C17 0.034(6) 0.046(6) 0.047(7) -0.015(5) 0.009(6) -0.014(5)
C18 0.036(6) 0.043(6) 0.034(7) -0.006(5) 0.007(6) -0.002(5)
C19 0.031(5) 0.049(7) 0.020(6) -0.003(5) -0.001(5) 0.001(4)
C20 0.027(4) 0.050(6) 0.009(6) -0.006(5) 0.002(5) -0.004(4)
C21 0.049(7) 0.063(7) 0.035(5) -0.007(5) 0.032(6) -0.013(5)
C22 0.062(8) 0.062(7) 0.035(6) -0.002(5) 0.031(6) -0.016(5)
C23 0.056(8) 0.053(7) 0.038(6) -0.001(5) 0.031(6) -0.009(5)
C24 0.060(7) 0.055(7) 0.036(6) -0.004(5) 0.029(6) -0.015(4)
C25 0.057(7) 0.049(7) 0.037(5) -0.008(5) 0.032(6) -0.012(4)
C26 0.062(7) 0.110(7) 0.097(8) -0.045(6) 0.005(7) -0.019(5)
C27 0.075(9) 0.113(8) 0.117(9) -0.054(6) 0.000(9) -0.011(7)
C28 0.085(10) 0.124(9) 0.114(9) -0.049(7) 0.014(9) -0.006(7)
C29 0.077(8) 0.124(8) 0.101(9) -0.049(7) 0.018(8) 0.004(6)
C30 0.063(7) 0.113(7) 0.080(8) -0.033(6) 0.020(7) 0.003(5)
C31 0.042(7) 0.205(8) 0.034(6) -0.030(6) 0.030(5) -0.034(7)
C32 0.060(8) 0.216(10) 0.030(7) -0.033(7) 0.032(6) -0.036(8)
C33 0.062(8) 0.228(11) 0.035(7) -0.035(7) 0.034(6) -0.024(9)
C34 0.063(8) 0.216(10) 0.034(7) -0.038(7) 0.032(6) -0.017(8)
C35 0.042(7) 0.204(8) 0.040(6) -0.037(6) 0.031(6) -0.017(7)
C36 0.129(9) 0.103(6) 0.045(7) 0.020(5) 0.050(7) 0.042(7)
C37 0.167(10) 0.108(7) 0.051(8) 0.034(6) 0.048(7) 0.043(9)
C38 0.179(10) 0.103(6) 0.063(9) 0.032(7) 0.034(8) 0.048(9)
C39 0.163(10) 0.095(4) 0.070(8) 0.013(7) 0.032(8) 0.061(8)
C40 0.123(9) 0.097(3) 0.056(7) -0.002(6) 0.034(7) 0.052(7)
C41 0.043(4) 0.094(7) 0.039(5) -0.006(7) 0.031(5) -0.008(5)
C42 0.042(4) 0.114(8) 0.044(6) -0.006(7) 0.031(5) -0.018(8)
C43 0.043(5) 0.129(8) 0.045(5) -0.011(8) 0.031(5) -0.022(8)
C44 0.046(6) 0.128(8) 0.047(6) 0.003(8) 0.034(6) -0.016(8)
C45 0.045(6) 0.115(8) 0.042(6) 0.002(7) 0.033(5) -0.008(8)
C46 0.045(5) 0.101(7) 0.040(5) -0.006(7) 0.033(5) -0.009(7)
C47 0.139(10) 0.073(4) 0.039(5) 0.004(4) 0.048(8) -0.010(4)
C48 0.153(11) 0.070(6) 0.043(5) 0.011(5) 0.032(8) -0.022(7)
C49 0.168(11) 0.067(7) 0.045(6) 0.010(5) 0.047(8) -0.025(8)
C50 0.177(12) 0.068(6) 0.059(7) 0.003(6) 0.048(9) -0.009(9)
C51 0.196(12) 0.074(5) 0.059(8) -0.004(6) 0.012(10) 0.002(9)
C52 0.185(11) 0.077(4) 0.055(7) -0.003(5) 0.014(9) -0.001(8)
C53 0.103(9) 0.094(5) 0.053(5) -0.023(5) 0.060(6) -0.005(5)
C54 0.106(10) 0.103(7) 0.061(7) -0.039(6) 0.058(7) -0.007(6)
C55 0.116(10) 0.101(8) 0.067(8) -0.038(6) 0.067(8) -0.013(7)
C56 0.137(11) 0.092(8) 0.071(8) -0.035(7) 0.060(8) -0.003(7)
C57 0.141(11) 0.091(8) 0.081(9) -0.033(7) 0.045(8) 0.014(7)
C58 0.118(10) 0.089(7) 0.072(8) -0.029(7) 0.052(7) 0.005(6)
C59 0.060(6) 0.053(6) 0.033(4) -0.006(6) 0.037(5) -0.003(5)
C60 0.052(7) 0.057(6) 0.043(7) 0.003(6) 0.038(6) 0.006(6)
C61 0.057(7) 0.065(6) 0.051(7) 0.001(6) 0.043(6) 0.007(6)
C62 0.064(7) 0.073(7) 0.061(7) -0.002(6) 0.052(6) -0.003(7)
C63 0.082(8) 0.064(6) 0.054(7) -0.001(6) 0.055(6) -0.007(6)
C64 0.074(8) 0.055(6) 0.043(7) -0.003(6) 0.046(6) -0.003(6)
C65 0.040(5) 0.061(6) 0.025(3) 0.009(5) 0.022(3) 0.006(4)
C66 0.043(9) 0.098(10) 0.026(6) 0.009(7) 0.023(5) 0.021(6)
C67 0.033(4) 0.060(6) 0.025(4) -0.010(5) 0.022(3) -0.007(4)
C68 0.042(7) 0.095(11) 0.027(7) -0.001(8) 0.015(4) -0.025(7)
C69 0.054(6) 0.042(5) 0.027(6) -0.002(4) 0.026(5) 0.000(4)
C70 0.058(11) 0.064(8) 0.054(10) 0.008(7) 0.044(9) 0.010(6)
C71 0.034(6) 0.040(5) 0.027(5) -0.002(4) 0.019(4) 0.000(4)
C72 0.048(10) 0.058(8) 0.035(9) 0.001(7) 0.024(8) -0.014(6)
C73 0.043(6) 0.036(4) 0.034(5) 0.002(5) 0.026(4) 0.002(5)
C74 0.057(10) 0.048(8) 0.045(9) -0.010(6) 0.039(8) -0.013(8)
C75 0.041(6) 0.166(7) 0.045(7) -0.023(4) 0.023(5) 0.027(5)
C76 0.055(11) 0.165(13) 0.093(12) -0.026(8) 0.046(9) 0.027(8)
C77 0.046(6) 0.155(7) 0.042(7) -0.018(5) 0.030(5) -0.040(5)
C78 0.049(11) 0.198(12) 0.080(12) -0.040(10) 0.041(10) -0.062(9)
C80 0.054(10) 0.156(13) 0.030(6) 0.003(4) 0.004(5) -0.004(8)
N1S 0.162(12) 0.171(12) 0.108(10) -0.021(10) 0.072(9) -0.005(11)
C1S 0.160(12) 0.172(12) 0.103(10) -0.022(11) 0.076(9) -0.004(11)
C2S 0.160(13) 0.174(12) 0.102(10) -0.018(10) 0.075(10) -0.003(11)
C3S 0.157(13) 0.182(12) 0.098(10) -0.026(11) 0.072(9) -0.006(11)
C4S 0.160(13) 0.182(12) 0.095(10) -0.028(10) 0.066(9) -0.003(11)
C5S 0.168(13) 0.170(12) 0.093(10) -0.025(10) 0.068(10) -0.005(11)
N2S 0.102(9) 0.255(12) 0.121(10) 0.005(11) 0.076(9) -0.046(11)
C6S 0.092(10) 0.264(13) 0.120(10) 0.001(11) 0.077(9) -0.035(12)
C7S 0.092(10) 0.263(13) 0.125(11) -0.001(12) 0.075(9) -0.026(11)
C8S 0.097(10) 0.254(13) 0.124(10) 0.010(12) 0.066(9) -0.032(12)
C9S 0.107(11) 0.256(13) 0.123(10) 0.009(12) 0.068(9) -0.042(12)
C10S 0.103(10) 0.257(13) 0.119(10) 0.008(12) 0.072(9) -0.046(11)
N3S 0.36(2) 0.173(17) 0.59(3) 0.112(18) 0.37(2) 0.110(16)
C11S 0.34(2) 0.170(17) 0.60(3) 0.104(19) 0.37(2) 0.120(15)
C12S 0.33(2) 0.160(17) 0.60(3) 0.101(19) 0.38(2) 0.135(15)
C13S 0.35(2) 0.157(17) 0.60(3) 0.102(19) 0.38(2) 0.130(15)
C14S 0.36(2) 0.156(17) 0.60(3) 0.104(19) 0.37(2) 0.117(15)
C15S 0.36(2) 0.161(17) 0.60(3) 0.113(19) 0.37(2) 0.112(15)
N4S 0.210(18) 0.255(18) 0.43(2) -0.019(19) 0.242(19) -0.076(14)
C16S 0.206(19) 0.241(18) 0.43(2) -0.025(19) 0.23(2) -0.087(15)
C17S 0.214(19) 0.245(18) 0.43(2) -0.034(19) 0.23(2) -0.081(15)
C18S 0.222(19) 0.253(18) 0.43(2) -0.03(2) 0.23(2) -0.066(15)
C19S 0.217(19) 0.261(19) 0.43(2) -0.018(19) 0.24(2) -0.069(15)
C20S 0.213(19) 0.262(18) 0.43(2) -0.017(19) 0.248(19) -0.071(15)
N5S 0.144(13) 0.225(14) 0.190(14) -0.083(13) 0.100(13) -0.026(12)
C21S 0.135(13) 0.225(14) 0.177(14) -0.060(13) 0.116(12) -0.045(12)
C22S 0.145(14) 0.228(14) 0.180(14) -0.059(13) 0.109(12) -0.045(13)
C23S 0.145(14) 0.229(15) 0.184(14) -0.065(13) 0.096(13) -0.036(12)
C24S 0.151(14) 0.233(15) 0.197(15) -0.082(13) 0.086(13) -0.019(12)
C25S 0.148(14) 0.232(15) 0.193(14) -0.092(13) 0.088(13) -0.014(12)
N6S 0.128(13) 0.139(12) 0.180(14) 0.040(10) 0.082(12) 0.033(9)
C26S 0.130(13) 0.135(11) 0.180(14) 0.034(10) 0.071(13) 0.024(9)
C27S 0.130(14) 0.131(12) 0.172(14) 0.026(10) 0.076(13) 0.040(9)
C28S 0.129(13) 0.123(12) 0.173(14) 0.034(10) 0.087(13) 0.046(9)
C29S 0.130(13) 0.115(11) 0.174(14) 0.032(10) 0.083(13) 0.038(9)
C30S 0.125(14) 0.126(12) 0.171(14) 0.028(10) 0.084(12) 0.039(9)

loop_
_atom_type_symbol
_atom_type_description
_atom_type_scat_dispersion_real
_atom_type_scat_dispersion_imag
_atom_type_scat_source
C C 0.0033 0.0016 'International Tables Vol C Tables 4.2.6.8 and 6.1.1.4'
H H 0.0000 0.0000 'International Tables Vol C Tables 4.2.6.8 and 6.1.1.4'
Fe Fe 0.3463 0.8444 'International Tables Vol C Tables 4.2.6.8 and 6.1.1.4'
N N 0.0061 0.0033 'International Tables Vol C Tables 4.2.6.8 and 6.1.1.4'
O O 0.0106 0.0060 'International Tables Vol C Tables 4.2.6.8 and 6.1.1.4'
P P 0.1023 0.0942 'International Tables Vol C Tables 4.2.6.8 and 6.1.1.4'

loop_
_geom_angle_atom_site_label_1
_geom_angle_atom_site_label_2
_geom_angle_atom_site_label_3
_geom_angle
_geom_angle_site_symmetry_1
_geom_angle_site_symmetry_3
_geom_angle_publ_flag
O1 Fe1 O15 97.2(3) . . ?
O1 Fe1 O19 95.6(4) . . ?
O15 Fe1 O19 167.1(3) . . ?
O1 Fe1 O17 94.1(3) . . ?
O15 Fe1 O17 88.2(4) . . ?
O19 Fe1 O17 92.0(4) . . ?
O1 Fe1 O21 95.8(3) . . ?
O15 Fe1 O21 90.7(4) . . ?
O19 Fe1 O21 86.8(3) . . ?
O17 Fe1 O21 170.0(4) . . ?
O1 Fe1 N1 179.7(4) . . ?
O15 Fe1 N1 83.0(4) . . ?
O19 Fe1 N1 84.2(4) . . ?
O17 Fe1 N1 85.6(4) . . ?
O21 Fe1 N1 84.4(4) . . ?
O1 Fe2 O4 94.8(4) . . ?
O1 Fe2 O22 95.5(3) . . ?
O4 Fe2 O22 89.7(4) . . ?
O1 Fe2 O16 93.4(4) . . ?
O4 Fe2 O16 171.8(4) . . ?
O22 Fe2 O16 89.1(4) . . ?
O1 Fe2 O23 98.0(3) . . ?
O4 Fe2 O23 92.3(4) . . ?
O22 Fe2 O23 166.1(3) . . ?
O16 Fe2 O23 86.9(4) . . ?
O1 Fe2 N2 176.7(5) . . ?
O4 Fe2 N2 88.5(4) . . ?
O22 Fe2 N2 84.5(4) . . ?
O16 Fe2 N2 83.3(4) . . ?
O23 Fe2 N2 81.8(4) . . ?
O3 Fe3 O1 94.8(4) . . ?
O3 Fe3 O24 92.7(4) . . ?
O1 Fe3 O24 97.8(3) . . ?
O3 Fe3 O20 90.0(4) . . ?
O1 Fe3 O20 97.7(3) . . ?
O24 Fe3 O20 164.0(3) . . ?
O3 Fe3 O18 173.0(4) . . ?
O1 Fe3 O18 92.2(4) . . ?
O24 Fe3 O18 86.7(4) . . ?
O20 Fe3 O18 88.7(4) . . ?
O3 Fe3 N3 88.7(4) . . ?
O1 Fe3 N3 176.5(5) . . ?
O24 Fe3 N3 81.6(3) . . ?
O20 Fe3 N3 82.6(3) . . ?
O18 Fe3 N3 84.3(4) . . ?
O6 Fe4 O12 95.9(4) . . ?
O6 Fe4 O5 93.0(4) . . ?
O12 Fe4 O5 167.5(3) . . ?
O6 Fe4 O9 97.9(4) . . ?
O12 Fe4 O9 96.4(4) . . ?
O5 Fe4 O9 91.0(4) . . ?
O6 Fe4 N4 88.6(4) . . ?
O12 Fe4 N4 83.6(4) . . ?
O5 Fe4 N4 87.9(4) . . ?
O9 Fe4 N4 173.4(4) . . ?
O6 Fe4 N5 176.2(4) . . ?
O12 Fe4 N5 85.3(4) . . ?
O5 Fe4 N5 85.2(4) . . ?
O9 Fe4 N5 85.6(4) . . ?
N4 Fe4 N5 87.9(4) . . ?
O2 Fe5 O8 97.6(4) . . ?
O2 Fe5 O14 96.5(4) . . ?
O8 Fe5 O14 90.5(4) . . ?
O2 Fe5 O27 96.4(4) . . ?
O8 Fe5 O27 91.2(4) . . ?
O14 Fe5 O27 166.6(4) . . ?
O2 Fe5 O29 93.9(4) . . ?
O8 Fe5 O29 168.2(4) . . ?
O14 Fe5 O29 91.0(4) . . ?
O27 Fe5 O29 84.8(4) . . ?
O2 Fe5 N6 175.5(5) . . ?
O8 Fe5 N6 86.3(5) . . ?
O14 Fe5 N6 85.5(4) . . ?
O27 Fe5 N6 81.4(5) . . ?
O29 Fe5 N6 82.1(5) . . ?
O10 Fe6 O2 97.6(4) . . ?
O10 Fe6 O7 93.3(4) . . ?
O2 Fe6 O7 96.9(4) . . ?
O10 Fe6 O28 167.5(4) . . ?
O2 Fe6 O28 93.8(4) . . ?
O7 Fe6 O28 90.6(5) . . ?
O10 Fe6 O26 92.1(5) . . ?
O2 Fe6 O26 96.1(4) . . ?
O7 Fe6 O26 165.2(4) . . ?
O28 Fe6 O26 81.4(5) . . ?
O10 Fe6 N7 85.1(5) . . ?
O2 Fe6 N7 176.2(4) . . ?
O7 Fe6 N7 85.5(5) . . ?
O28 Fe6 N7 83.3(5) . . ?
O26 Fe6 N7 81.2(5) . . ?
O11 Fe7 O2 97.9(4) . . ?
O11 Fe7 O13 95.2(4) . . ?
O2 Fe7 O13 98.2(4) . . ?
O11 Fe7 O25 87.5(4) . . ?
O2 Fe7 O25 96.2(4) . . ?
O13 Fe7 O25 164.8(4) . . ?
O11 Fe7 O30 165.4(4) . . ?
O2 Fe7 O30 94.9(4) . . ?
O13 Fe7 O30 89.8(4) . . ?
O25 Fe7 O30 84.2(4) . . ?
O11 Fe7 N8 84.1(5) . . ?
O2 Fe7 N8 177.9(4) . . ?
O13 Fe7 N8 81.2(4) . . ?
O25 Fe7 N8 84.2(5) . . ?
O30 Fe7 N8 83.1(5) . . ?
O5 P1 O4 111.1(5) . . ?
O5 P1 O3 110.6(5) . . ?
O4 P1 O3 111.3(5) . . ?
O5 P1 C41 107.6(6) . . ?
O4 P1 C41 107.3(6) . . ?
O3 P1 C41 108.7(6) . . ?
O7 P2 O8 111.6(6) . . ?
O7 P2 O6 111.2(6) . . ?
O8 P2 O6 112.4(5) . . ?
O7 P2 C47 105.7(7) . . ?
O8 P2 C47 109.6(7) . . ?
O6 P2 C47 106.0(9) . . ?
O9 P3 O10 114.3(6) . . ?
O9 P3 O11 113.4(5) . . ?
O10 P3 O11 109.6(6) . . ?
O9 P3 C53 104.0(8) . . ?
O10 P3 C53 109.0(6) . . ?
O11 P3 C53 106.0(8) . . ?
O14 P4 O13 111.9(6) . . ?
O14 P4 O12 113.5(5) . . ?
O13 P4 O12 112.1(5) . . ?
O14 P4 C59 105.4(6) . . ?
O13 P4 C59 107.8(6) . . ?
O12 P4 C59 105.4(6) . . ?
Fe1 O1 Fe3 120.1(4) . . ?
Fe1 O1 Fe2 119.6(4) . . ?
Fe3 O1 Fe2 120.3(4) . . ?
Fe5 O2 Fe6 119.5(5) . . ?
Fe5 O2 Fe7 121.3(4) . . ?
Fe6 O2 Fe7 118.7(5) . . ?
P1 O3 Fe3 137.1(6) . . ?
P1 O4 Fe2 135.6(6) . . ?
P1 O5 Fe4 168.5(6) . . ?
P2 O6 Fe4 155.0(6) . . ?
P2 O7 Fe6 127.4(5) . . ?
P2 O8 Fe5 128.4(6) . . ?
P3 O9 Fe4 145.6(7) . . ?
P3 O10 Fe6 131.2(5) . . ?
P3 O11 Fe7 130.2(6) . . ?
P4 O12 Fe4 157.9(5) . . ?
P4 O13 Fe7 126.3(5) . . ?
P4 O14 Fe5 128.5(5) . . ?
C65 O15 Fe1 130.9(9) . . ?
C65 O16 Fe2 130.3(10) . . ?
C67 O17 Fe1 136.0(10) . . ?
C67 O18 Fe3 134.3(10) . . ?
C69 O19 Fe1 131.4(8) . . ?
C69 O20 Fe3 132.0(9) . . ?
C71 O21 Fe1 129.1(8) . . ?
C71 O22 Fe2 134.9(9) . . ?
C73 O23 Fe2 129.7(8) . . ?
C73 O24 Fe3 133.0(8) . . ?
C75 O25 Fe7 130.5(11) . . ?
C75 O26 Fe6 134.0(11) . . ?
C77 O27 Fe5 133.0(11) . . ?
C77 O28 Fe6 130.6(12) . . ?
C79 O29 Fe5 127.7(11) . . ?
C79 O30 Fe7 132.5(12) . . ?
C1 N1 C5 116.5(12) . . ?
C1 N1 Fe1 123.2(9) . . ?
C5 N1 Fe1 120.0(10) . . ?
C10 N2 C6 118.1(12) . . ?
C10 N2 Fe2 122.4(10) . . ?
C6 N2 Fe2 119.5(10) . . ?
C15 N3 C11 119.8(12) . . ?
C15 N3 Fe3 121.6(10) . . ?
C11 N3 Fe3 118.7(9) . . ?
C20 N4 C16 117.4(13) . . ?
C20 N4 Fe4 125.2(10) . . ?
C16 N4 Fe4 117.2(10) . . ?
C21 N5 C25 116.1(12) . . ?
C21 N5 Fe4 120.7(10) . . ?
C25 N5 Fe4 123.1(9) . . ?
C26 N6 C30 115.6(17) . . ?
C26 N6 Fe5 127.1(14) . . ?
C30 N6 Fe5 116.6(13) . . ?
C31 N7 C35 114.7(13) . . ?
C31 N7 Fe6 123.7(13) . . ?
C35 N7 Fe6 121.6(13) . . ?
C40 N8 C36 120.2(16) . . ?
C40 N8 Fe7 120.8(12) . . ?
C36 N8 Fe7 119.0(11) . . ?
N1 C1 C2 128.2(14) . . ?
N1 C1 H1 115.9 . . ?
C2 C1 H1 115.9 . . ?
C1 C2 C3 116.4(15) . . ?
C1 C2 H2 121.8 . . ?
C3 C2 H2 121.8 . . ?
C2 C3 C4 117.8(13) . . ?
C2 C3 H3 121.1 . . ?
C4 C3 H3 121.1 . . ?
C5 C4 C3 117.3(14) . . ?
C5 C4 H4 121.3 . . ?
C3 C4 H4 121.3 . . ?
N1 C5 C4 123.5(15) . . ?
N1 C5 H5 118.3 . . ?
C4 C5 H5 118.3 . . ?
N2 C6 C7 120.8(14) . . ?
N2 C6 H6 119.6 . . ?
C7 C6 H6 119.6 . . ?
C8 C7 C6 121.9(16) . . ?
C8 C7 H7 119.0 . . ?
C6 C7 H7 119.0 . . ?
C9 C8 C7 116.6(14) . . ?
C9 C8 H8 121.7 . . ?
C7 C8 H8 121.7 . . ?
C8 C9 C10 121.3(15) . . ?
C8 C9 H9 119.4 . . ?
C10 C9 H9 119.4 . . ?
N2 C10 C9 121.2(15) . . ?
N2 C10 H10 119.4 . . ?
C9 C10 H10 119.4 . . ?
C12 C11 N3 119.3(14) . . ?
C12 C11 H11 120.3 . . ?
N3 C11 H11 120.3 . . ?
C11 C12 C13 120.0(16) . . ?
C11 C12 H12 120.0 . . ?
C13 C12 H12 120.0 . . ?
C14 C13 C12 119.5(15) . . ?
C14 C13 H13 120.2 . . ?
C12 C13 H13 120.2 . . ?
C13 C14 C15 119.1(16) . . ?
C13 C14 H14 120.5 . . ?
C15 C14 H14 120.5 . . ?
C14 C15 N3 122.2(15) . . ?
C14 C15 H15 118.9 . . ?
N3 C15 H15 118.9 . . ?
N4 C16 C17 120.0(14) . . ?
N4 C16 H16 120.0 . . ?
C17 C16 H16 120.0 . . ?
C18 C17 C16 120.1(15) . . ?
C18 C17 H17 120.0 . . ?
C16 C17 H17 120.0 . . ?
C17 C18 C19 119.8(16) . . ?
C17 C18 H18 120.1 . . ?
C19 C18 H18 120.1 . . ?
C18 C19 C20 116.8(15) . . ?
C18 C19 H19 121.6 . . ?
C20 C19 H19 121.6 . . ?
N4 C20 C19 125.7(14) . . ?
N4 C20 H20 117.2 . . ?
C19 C20 H20 117.2 . . ?
N5 C21 C22 122.5(14) . . ?
N5 C21 H21 118.7 . . ?
C22 C21 H21 118.7 . . ?
C23 C22 C21 117.7(13) . . ?
C23 C22 H22 121.2 . . ?
C21 C22 H22 121.2 . . ?
C24 C23 C22 120.2(14) . . ?
C24 C23 H23 119.9 . . ?
C22 C23 H23 119.9 . . ?
C23 C24 C25 117.0(15) . . ?
C23 C24 H24 121.5 . . ?
C25 C24 H24 121.5 . . ?
N5 C25 C24 126.1(13) . . ?
N5 C25 H25 116.9 . . ?
C24 C25 H25 116.9 . . ?
N6 C26 C27 119(2) . . ?
N6 C26 H26 120.3 . . ?
C27 C26 H26 120.3 . . ?
C28 C27 C26 130(3) . . ?
C28 C27 H27 115.0 . . ?
C26 C27 H27 115.0 . . ?
C27 C28 C29 115(2) . . ?
C27 C28 H28 122.5 . . ?
C29 C28 H28 122.5 . . ?
C28 C29 C30 116(2) . . ?
C28 C29 H29 122.2 . . ?
C30 C29 H29 122.2 . . ?
N6 C30 C29 123.4(19) . . ?
N6 C30 H30 118.3 . . ?
C29 C30 H30 118.3 . . ?
N7 C31 C32 125.0(19) . . ?
N7 C31 H31 117.5 . . ?
C32 C31 H31 117.5 . . ?
C33 C32 C31 120(2) . . ?
C33 C32 H32 119.8 . . ?
C31 C32 H32 119.8 . . ?
C32 C33 C34 118.2(17) . . ?
C32 C33 H33 120.9 . . ?
C34 C33 H33 120.9 . . ?
C33 C34 C35 118.9(19) . . ?
C33 C34 H34 120.6 . . ?
C35 C34 H34 120.6 . . ?
N7 C35 C34 122.7(19) . . ?
N7 C35 H35 118.7 . . ?
C34 C35 H35 118.7 . . ?
C37 C36 N8 118.0(17) . . ?
C37 C36 H36 121.0 . . ?
N8 C36 H36 121.0 . . ?
C36 C37 C38 125(2) . . ?
C36 C37 H37 117.6 . . ?
C38 C37 H37 117.6 . . ?
C37 C38 C39 116(2) . . ?
C37 C38 H38 121.9 . . ?
C39 C38 H38 121.9 . . ?
C40 C39 C38 115.1(19) . . ?
C40 C39 H39 122.5 . . ?
C38 C39 H39 122.5 . . ?
N8 C40 C39 124.6(19) . . ?
N8 C40 H40 117.7 . . ?
C39 C40 H40 117.7 . . ?
C42 C41 C46 118.6(13) . . ?
C42 C41 P1 125.2(12) . . ?
C46 C41 P1 116.2(12) . . ?
C41 C42 C43 122.9(14) . . ?
C41 C42 H42 118.5 . . ?
C43 C42 H42 118.5 . . ?
C42 C43 C44 119.5(15) . . ?
C42 C43 H43 120.3 . . ?
C44 C43 H43 120.3 . . ?
C45 C44 C43 118.3(13) . . ?
C45 C44 H44 120.8 . . ?
C43 C44 H44 120.8 . . ?
C44 C45 C46 121.3(14) . . ?
C44 C45 H45 119.4 . . ?
C46 C45 H45 119.4 . . ?
C45 C46 C41 118.9(15) . . ?
C45 C46 H46 120.5 . . ?
C41 C46 H46 120.5 . . ?
C52 C47 C48 104.6(19) . . ?
C52 C47 P2 124.8(16) . . ?
C48 C47 P2 129.3(16) . . ?
C49 C48 C47 133(2) . . ?
C49 C48 H48 113.6 . . ?
C47 C48 H48 113.6 . . ?
C50 C49 C48 118(2) . . ?
C50 C49 H49 121.0 . . ?
C48 C49 H49 121.0 . . ?
C49 C50 C51 116(2) . . ?
C49 C50 H50 121.9 . . ?
C51 C50 H50 121.9 . . ?
C50 C51 C52 121(2) . . ?
C50 C51 H51 119.4 . . ?
C52 C51 H51 119.4 . . ?
C47 C52 C51 126(2) . . ?
C47 C52 H52 117.2 . . ?
C51 C52 H52 117.2 . . ?
C54 C53 C58 121.6(17) . . ?
C54 C53 P3 123.9(17) . . ?
C58 C53 P3 113.6(16) . . ?
C53 C54 C55 128(2) . . ?
C53 C54 H54 116.1 . . ?
C55 C54 H54 116.1 . . ?
C54 C55 C56 111(2) . . ?
C54 C55 H55 124.6 . . ?
C56 C55 H55 124.6 . . ?
C57 C56 C55 123.7(18) . . ?
C57 C56 H56 118.1 . . ?
C55 C56 H56 118.1 . . ?
C58 C57 C56 120(2) . . ?
C58 C57 H57 120.2 . . ?
C56 C57 H57 120.2 . . ?
C57 C58 C53 115(2) . . ?
C57 C58 H58 122.6 . . ?
C53 C58 H58 122.6 . . ?
C60 C59 C64 119.2(12) . . ?
C60 C59 P4 120.0(10) . . ?
C64 C59 P4 120.7(10) . . ?
C59 C60 C61 121.8(13) . . ?
C59 C60 H60 119.1 . . ?
C61 C60 H60 119.1 . . ?
C62 C61 C60 118.8(14) . . ?
C62 C61 H61 120.6 . . ?
C60 C61 H61 120.6 . . ?
C61 C62 C63 122.2(13) . . ?
C61 C62 H62 118.9 . . ?
C63 C62 H62 118.9 . . ?
C64 C63 C62 118.8(14) . . ?
C64 C63 H63 120.6 . . ?
C62 C63 H63 120.6 . . ?
C63 C64 C59 119.2(13) . . ?
C63 C64 H64 120.4 . . ?
C59 C64 H64 120.4 . . ?
O16 C65 O15 126.1(14) . . ?
O16 C65 C66 119.7(13) . . ?
O15 C65 C66 114.1(13) . . ?
C65 C66 H66A 109.5 . . ?
C65 C66 H66B 109.5 . . ?
H66A C66 H66B 109.5 . . ?
C65 C66 H66C 109.5 . . ?
H66A C66 H66C 109.5 . . ?
H66B C66 H66C 109.5 . . ?
O18 C67 O17 120.9(15) . . ?
O18 C67 C68 119.9(14) . . ?
O17 C67 C68 119.1(14) . . ?
C67 C68 H68A 109.5 . . ?
C67 C68 H68B 109.5 . . ?
H68A C68 H68B 109.5 . . ?
C67 C68 H68C 109.5 . . ?
H68A C68 H68C 109.5 . . ?
H68B C68 H68C 109.5 . . ?
O20 C69 O19 125.8(13) . . ?
O20 C69 C70 117.8(13) . . ?
O19 C69 C70 116.3(12) . . ?
C69 C70 H70A 109.5 . . ?
C69 C70 H70B 109.5 . . ?
H70A C70 H70B 109.5 . . ?
C69 C70 H70C 109.5 . . ?
H70A C70 H70C 109.5 . . ?
H70B C70 H70C 109.5 . . ?
O22 C71 O21 123.5(13) . . ?
O22 C71 C72 118.5(13) . . ?
O21 C71 C72 118.0(11) . . ?
C71 C72 H72A 109.5 . . ?
C71 C72 H72B 109.5 . . ?
H72A C72 H72B 109.5 . . ?
C71 C72 H72C 109.5 . . ?
H72A C72 H72C 109.5 . . ?
H72B C72 H72C 109.5 . . ?
O24 C73 O23 128.4(11) . . ?
O24 C73 C74 116.1(12) . . ?
O23 C73 C74 115.3(11) . . ?
C73 C74 H74A 109.5 . . ?
C73 C74 H74B 109.5 . . ?
H74A C74 H74B 109.5 . . ?
C73 C74 H74C 109.5 . . ?
H74A C74 H74C 109.5 . . ?
H74B C74 H74C 109.5 . . ?
O26 C75 O25 127.2(16) . . ?
O26 C75 C76 120.8(17) . . ?
O25 C75 C76 112.0(17) . . ?
C75 C76 H76A 109.5 . . ?
C75 C76 H76B 109.5 . . ?
H76A C76 H76B 109.5 . . ?
C75 C76 H76C 109.5 . . ?
H76A C76 H76C 109.5 . . ?
H76B C76 H76C 109.5 . . ?
O28 C77 O27 125.2(16) . . ?
O28 C77 C78 120.6(16) . . ?
O27 C77 C78 114.1(16) . . ?
C77 C78 H78A 109.5 . . ?
C77 C78 H78B 109.5 . . ?
H78A C78 H78B 109.5 . . ?
C77 C78 H78C 109.5 . . ?
H78A C78 H78C 109.5 . . ?
H78B C78 H78C 109.5 . . ?
O30 C79 O29 130.8(18) . . ?
O30 C79 C80 118.9(16) . . ?
O29 C79 C80 110.2(15) . . ?
C79 C80 H80A 109.5 . . ?
C79 C80 H80B 109.5 . . ?
H80A C80 H80B 109.5 . . ?
C79 C80 H80C 109.5 . . ?
H80A C80 H80C 109.5 . . ?
H80B C80 H80C 109.5 . . ?
C1S N1S C5S 118.5 . . ?
N1S C1S C2S 121.8 . . ?
N1S C1S H1S 119.1 . . ?
C2S C1S H1S 119.1 . . ?
C1S C2S C3S 117.6 . . ?
C1S C2S H2S 121.2 . . ?
C3S C2S H2S 121.2 . . ?
C4S C3S C2S 121.2 . . ?
C4S C3S H3S 119.4 . . ?
C2S C3S H3S 119.4 . . ?
C3S C4S C5S 116.8 . . ?
C3S C4S H4S 121.6 . . ?
C5S C4S H4S 121.6 . . ?
N1S C5S C4S 123.8 . . ?
N1S C5S H5S 118.1 . . ?
C4S C5S H5S 118.1 . . ?
C6S N2S C10S 118.5 . . ?
N2S C6S C7S 121.8 . . ?
N2S C6S H6S 119.1 . . ?
C7S C6S H6S 119.1 . . ?
C6S C7S C8S 117.6 . . ?
C6S C7S H7S 121.2 . . ?
C8S C7S H7S 121.2 . . ?
C9S C8S C7S 121.2 . . ?
C9S C8S H8S 119.4 . . ?
C7S C8S H8S 119.4 . . ?
C8S C9S C10S 116.8 . . ?
C8S C9S H9S 121.6 . . ?
C10S C9S H9S 121.6 . . ?
N2S C10S C9S 123.8 . . ?
N2S C10S H10S 118.1 . . ?
C9S C10S H10S 118.1 . . ?
C11S N3S C15S 118.5 . . ?
N3S C11S C12S 121.8 . . ?
N3S C11S H11S 119.1 . . ?
C12S C11S H11S 119.1 . . ?
C11S C12S C13S 117.6 . . ?
C11S C12S H12S 121.2 . . ?
C13S C12S H12S 121.2 . . ?
C14S C13S C12S 121.2 . . ?
C14S C13S H13S 119.4 . . ?
C12S C13S H13S 119.4 . . ?
C13S C14S C15S 116.8 . . ?
C13S C14S H14S 121.6 . . ?
C15S C14S H14S 121.6 . . ?
N3S C15S C14S 123.8 . . ?
N3S C15S H15S 118.1 . . ?
C14S C15S H15S 118.1 . . ?
C16S N4S C20S 118.5 . . ?
N4S C16S C17S 121.8 . . ?
N4S C16S H16S 119.1 . . ?
C17S C16S H16S 119.1 . . ?
C16S C17S C18S 117.6 . . ?
C16S C17S H17S 121.2 . . ?
C18S C17S H17S 121.2 . . ?
C19S C18S C17S 121.2 . . ?
C19S C18S H18S 119.4 . . ?
C17S C18S H18S 119.4 . . ?
C18S C19S C20S 116.8 . . ?
C18S C19S H19S 121.6 . . ?
C20S C19S H19S 121.6 . . ?
N4S C20S C19S 123.8 . . ?
N4S C20S H20S 118.1 . . ?
C19S C20S H20S 118.1 . . ?
C21S N5S C25S 118.5 . . ?
N5S C21S C22S 121.8 . . ?
N5S C21S H21S 119.1 . . ?
C22S C21S H21S 119.1 . . ?
C21S C22S C23S 117.6 . . ?
C21S C22S H22S 121.2 . . ?
C23S C22S H22S 121.2 . . ?
C24S C23S C22S 121.2 . . ?
C24S C23S H23S 119.4 . . ?
C22S C23S H23S 119.4 . . ?
C23S C24S C25S 116.8 . . ?
C23S C24S H24S 121.6 . . ?
C25S C24S H24S 121.6 . . ?
N5S C25S C24S 123.8 . . ?
N5S C25S H25S 118.1 . . ?
C24S C25S H25S 118.1 . . ?
C26S N6S C30S 118.5 . . ?
N6S C26S C27S 121.8 . . ?
N6S C26S H26S 119.1 . . ?
C27S C26S H26S 119.1 . . ?
C26S C27S C28S 117.6 . . ?
C26S C27S H27S 121.2 . . ?
C28S C27S H27S 121.2 . . ?
C29S C28S C27S 121.2 . . ?
C29S C28S H28S 119.4 . . ?
C27S C28S H28S 119.4 . . ?
C28S C29S C30S 116.8 . . ?
C28S C29S H29S 121.6 . . ?
C30S C29S H29S 121.6 . . ?
N6S C30S C29S 123.8 . . ?
N6S C30S H30S 118.1 . . ?
C29S C30S H30S 118.1 . . ?

loop_
_geom_bond_atom_site_label_1
_geom_bond_atom_site_label_2
_geom_bond_distance
_geom_bond_site_symmetry_2
_geom_bond_publ_flag
Fe1 O1 1.887(8) . ?
Fe1 O15 2.011(9) . ?
Fe1 O19 2.024(9) . ?
Fe1 O17 2.028(9) . ?
Fe1 O21 2.028(9) . ?
Fe1 N1 2.193(10) . ?
Fe2 O1 1.918(8) . ?
Fe2 O4 1.974(10) . ?
Fe2 O22 2.009(8) . ?
Fe2 O16 2.035(10) . ?
Fe2 O23 2.049(8) . ?
Fe2 N2 2.184(11) . ?
Fe3 O3 1.914(10) . ?
Fe3 O1 1.919(8) . ?
Fe3 O24 2.011(8) . ?
Fe3 O20 2.025(8) . ?
Fe3 O18 2.059(10) . ?
Fe3 N3 2.206(11) . ?
Fe4 O6 1.926(9) . ?
Fe4 O12 1.935(8) . ?
Fe4 O5 1.953(9) . ?
Fe4 O9 1.959(9) . ?
Fe4 N4 2.187(11) . ?
Fe4 N5 2.246(11) . ?
Fe5 O2 1.916(9) . ?
Fe5 O8 1.949(10) . ?
Fe5 O14 1.972(9) . ?
Fe5 O27 1.998(10) . ?
Fe5 O29 2.078(11) . ?
Fe5 N6 2.161(13) . ?
Fe6 O10 1.934(10) . ?
Fe6 O2 1.951(7) . ?
Fe6 O7 1.970(11) . ?
Fe6 O28 2.010(12) . ?
Fe6 O26 2.032(12) . ?
Fe6 N7 2.155(11) . ?
Fe7 O11 1.942(10) . ?
Fe7 O2 1.949(9) . ?
Fe7 O13 1.974(9) . ?
Fe7 O25 2.026(10) . ?
Fe7 O30 2.043(11) . ?
Fe7 N8 2.213(13) . ?
P1 O5 1.489(9) . ?
P1 O4 1.495(9) . ?
P1 O3 1.535(9) . ?
P1 C41 1.807(13) . ?
P2 O7 1.498(10) . ?
P2 O8 1.504(9) . ?
P2 O6 1.521(10) . ?
P2 C47 1.714(18) . ?
P3 O9 1.479(10) . ?
P3 O10 1.532(10) . ?
P3 O11 1.534(10) . ?
P3 C53 1.801(17) . ?
P4 O14 1.499(10) . ?
P4 O13 1.503(9) . ?
P4 O12 1.512(9) . ?
P4 C59 1.815(12) . ?
O15 C65 1.317(14) . ?
O16 C65 1.215(15) . ?
O17 C67 1.266(14) . ?
O18 C67 1.238(16) . ?
O19 C69 1.249(15) . ?
O20 C69 1.248(13) . ?
O21 C71 1.264(14) . ?
O22 C71 1.252(13) . ?
O23 C73 1.271(13) . ?
O24 C73 1.217(13) . ?
O25 C75 1.267(17) . ?
O26 C75 1.225(19) . ?
O27 C77 1.319(16) . ?
O28 C77 1.213(18) . ?
O29 C79 1.271(16) . ?
O30 C79 1.185(16) . ?
N1 C1 1.271(17) . ?
N1 C5 1.329(14) . ?
N2 C10 1.348(15) . ?
N2 C6 1.352(17) . ?
N3 C15 1.362(15) . ?
N3 C11 1.374(17) . ?
N4 C20 1.309(16) . ?
N4 C16 1.320(15) . ?
N5 C21 1.290(14) . ?
N5 C25 1.323(16) . ?
N6 C26 1.26(2) . ?
N6 C30 1.34(2) . ?
N7 C31 1.31(2) . ?
N7 C35 1.32(2) . ?
N8 C40 1.318(17) . ?
N8 C36 1.387(17) . ?
C1 C2 1.385(18) . ?
C1 H1 0.9300 . ?
C2 C3 1.399(18) . ?
C2 H2 0.9300 . ?
C3 C4 1.42(2) . ?
C3 H3 0.9300 . ?
C4 C5 1.416(17) . ?
C4 H4 0.9300 . ?
C5 H5 0.9300 . ?
C6 C7 1.390(16) . ?
C6 H6 0.9300 . ?
C7 C8 1.365(18) . ?
C7 H7 0.9300 . ?
C8 C9 1.360(19) . ?
C8 H8 0.9300 . ?
C9 C10 1.399(16) . ?
C9 H9 0.9300 . ?
C10 H10 0.9300 . ?
C11 C12 1.367(17) . ?
C11 H11 0.9300 . ?
C12 C13 1.415(18) . ?
C12 H12 0.9300 . ?
C13 C14 1.359(19) . ?
C13 H13 0.9300 . ?
C14 C15 1.362(16) . ?
C14 H14 0.9300 . ?
C15 H15 0.9300 . ?
C16 C17 1.446(17) . ?
C16 H16 0.9300 . ?
C17 C18 1.314(19) . ?
C17 H17 0.9300 . ?
C18 C19 1.372(18) . ?
C18 H18 0.9300 . ?
C19 C20 1.377(16) . ?
C19 H19 0.9300 . ?
C20 H20 0.9300 . ?
C21 C22 1.427(16) . ?
C21 H21 0.9300 . ?
C22 C23 1.369(18) . ?
C22 H22 0.9300 . ?
C23 C24 1.328(16) . ?
C23 H23 0.9300 . ?
C24 C25 1.375(16) . ?
C24 H24 0.9300 . ?
C25 H25 0.9300 . ?
C26 C27 1.44(2) . ?
C26 H26 0.9300 . ?
C27 C28 1.16(3) . ?
C27 H27 0.9300 . ?
C28 C29 1.42(3) . ?
C28 H28 0.9300 . ?
C29 C30 1.46(2) . ?
C29 H29 0.9300 . ?
C30 H30 0.9300 . ?
C31 C32 1.389(18) . ?
C31 H31 0.9300 . ?
C32 C33 1.30(2) . ?
C32 H32 0.9300 . ?
C33 C34 1.35(2) . ?
C33 H33 0.9300 . ?
C34 C35 1.429(18) . ?
C34 H34 0.9300 . ?
C35 H35 0.9300 . ?
C36 C37 1.32(2) . ?
C36 H36 0.9300 . ?
C37 C38 1.38(2) . ?
C37 H37 0.9300 . ?
C38 C39 1.47(2) . ?
C38 H38 0.9300 . ?
C39 C40 1.38(2) . ?
C39 H39 0.9300 . ?
C40 H40 0.9300 . ?
C41 C42 1.34(2) . ?
C41 C46 1.431(18) . ?
C42 C43 1.358(16) . ?
C42 H42 0.9300 . ?
C43 C44 1.426(19) . ?
C43 H43 0.9300 . ?
C44 C45 1.36(2) . ?
C44 H44 0.9300 . ?
C45 C46 1.390(16) . ?
C45 H45 0.9300 . ?
C46 H46 0.9300 . ?
C47 C52 1.27(2) . ?
C47 C48 1.34(2) . ?
C48 C49 1.33(2) . ?
C48 H48 0.9300 . ?
C49 C50 1.27(2) . ?
C49 H49 0.9300 . ?
C50 C51 1.29(2) . ?
C50 H50 0.9300 . ?
C51 C52 1.43(2) . ?
C51 H51 0.9300 . ?
C52 H52 0.9300 . ?
C53 C54 1.35(2) . ?
C53 C58 1.46(2) . ?
C54 C55 1.36(2) . ?
C54 H54 0.9300 . ?
C55 C56 1.47(2) . ?
C55 H55 0.9300 . ?
C56 C57 1.44(3) . ?
C56 H56 0.9300 . ?
C57 C58 1.40(2) . ?
C57 H57 0.9300 . ?
C58 H58 0.9300 . ?
C59 C60 1.361(16) . ?
C59 C64 1.401(16) . ?
C60 C61 1.369(15) . ?
C60 H60 0.9300 . ?
C61 C62 1.340(17) . ?
C61 H61 0.9300 . ?
C62 C63 1.385(17) . ?
C62 H62 0.9300 . ?
C63 C64 1.382(16) . ?
C63 H63 0.9300 . ?
C64 H64 0.9300 . ?
C65 C66 1.522(19) . ?
C66 H66A 0.9600 . ?
C66 H66B 0.9600 . ?
C66 H66C 0.9600 . ?
C67 C68 1.474(18) . ?
C68 H68A 0.9600 . ?
C68 H68B 0.9600 . ?
C68 H68C 0.9600 . ?
C69 C70 1.493(16) . ?
C70 H70A 0.9600 . ?
C70 H70B 0.9600 . ?
C70 H70C 0.9600 . ?
C71 C72 1.481(16) . ?
C72 H72A 0.9600 . ?
C72 H72B 0.9600 . ?
C72 H72C 0.9600 . ?
C73 C74 1.525(15) . ?
C74 H74A 0.9600 . ?
C74 H74B 0.9600 . ?
C74 H74C 0.9600 . ?
C75 C76 1.506(15) . ?
C76 H76A 0.9600 . ?
C76 H76B 0.9600 . ?
C76 H76C 0.9600 . ?
C77 C78 1.56(2) . ?
C78 H78A 0.9600 . ?
C78 H78B 0.9600 . ?
C78 H78C 0.9600 . ?
C79 C80 1.53(2) . ?
C80 H80A 0.9600 . ?
C80 H80B 0.9600 . ?
C80 H80C 0.9600 . ?
N1S C1S 1.3312 . ?
N1S C5S 1.3443 . ?
C1S C2S 1.3842 . ?
C1S H1S 0.9300 . ?
C2S C3S 1.4044 . ?
C2S H2S 0.9300 . ?
C3S C4S 1.3506 . ?
C3S H3S 0.9300 . ?
C4S C5S 1.3782 . ?
C4S H4S 0.9300 . ?
C5S H5S 0.9300 . ?
N2S C6S 1.3312 . ?
N2S C10S 1.3443 . ?
C6S C7S 1.3842 . ?
C6S H6S 0.9300 . ?
C7S C8S 1.4043 . ?
C7S H7S 0.9300 . ?
C8S C9S 1.3507 . ?
C8S H8S 0.9300 . ?
C9S C10S 1.3782 . ?
C9S H9S 0.9300 . ?
C10S H10S 0.9300 . ?
N3S C11S 1.3313 . ?
N3S C15S 1.3443 . ?
C11S C12S 1.3841 . ?
C11S H11S 0.9300 . ?
C12S C13S 1.4045 . ?
C12S H12S 0.9300 . ?
C13S C14S 1.3506 . ?
C13S H13S 0.9300 . ?
C14S C15S 1.3784 . ?
C14S H14S 0.9300 . ?
C15S H15S 0.9300 . ?
N4S C16S 1.3312 . ?
N4S C20S 1.3444 . ?
C16S C17S 1.3841 . ?
C16S H16S 0.9300 . ?
C17S C18S 1.4045 . ?
C17S H17S 0.9300 . ?
C18S C19S 1.3506 . ?
C18S H18S 0.9300 . ?
C19S C20S 1.3782 . ?
C19S H19S 0.9300 . ?
C20S H20S 0.9300 . ?
N5S C21S 1.3312 . ?
N5S C25S 1.3443 . ?
C21S C22S 1.3842 . ?
C21S H21S 0.9300 . ?
C22S C23S 1.4043 . ?
C22S H22S 0.9300 . ?
C23S C24S 1.3506 . ?
C23S H23S 0.9300 . ?
C24S C25S 1.3783 . ?
C24S H24S 0.9300 . ?
C25S H25S 0.9300 . ?
N6S C26S 1.3313 . ?
N6S C30S 1.3444 . ?
C26S C27S 1.3841 . ?
C26S H26S 0.9300 . ?
C27S C28S 1.4044 . ?
C27S H27S 0.9300 . ?
C28S C29S 1.3506 . ?
C28S H28S 0.9300 . ?
C29S C30S 1.3783 . ?
C29S H29S 0.9300 . ?
C30S H30S 0.9300 . ?

loop_
_geom_torsion_atom_site_label_1
_geom_torsion_atom_site_label_2
_geom_torsion_atom_site_label_3
_geom_torsion_atom_site_label_4
_geom_torsion
_geom_torsion_site_symmetry_1
_geom_torsion_site_symmetry_2
_geom_torsion_site_symmetry_3
_geom_torsion_site_symmetry_4
_geom_torsion_publ_flag
O15 Fe1 O1 Fe3 -135.6(5) . . . . ?
O19 Fe1 O1 Fe3 45.6(5) . . . . ?
O17 Fe1 O1 Fe3 -46.8(5) . . . . ?
O21 Fe1 O1 Fe3 132.9(5) . . . . ?
N1 Fe1 O1 Fe3 -9(72) . . . . ?
O15 Fe1 O1 Fe2 41.7(5) . . . . ?
O19 Fe1 O1 Fe2 -137.1(5) . . . . ?
O17 Fe1 O1 Fe2 130.4(5) . . . . ?
O21 Fe1 O1 Fe2 -49.8(5) . . . . ?
N1 Fe1 O1 Fe2 168(100) . . . . ?
O3 Fe3 O1 Fe1 -127.6(5) . . . . ?
O24 Fe3 O1 Fe1 139.0(5) . . . . ?
O20 Fe3 O1 Fe1 -36.9(5) . . . . ?
O18 Fe3 O1 Fe1 52.0(5) . . . . ?
N3 Fe3 O1 Fe1 58(6) . . . . ?
O3 Fe3 O1 Fe2 55.2(5) . . . . ?
O24 Fe3 O1 Fe2 -38.2(5) . . . . ?
O20 Fe3 O1 Fe2 145.8(5) . . . . ?
O18 Fe3 O1 Fe2 -125.2(5) . . . . ?
N3 Fe3 O1 Fe2 -119(5) . . . . ?
O4 Fe2 O1 Fe1 127.9(5) . . . . ?
O22 Fe2 O1 Fe1 37.7(5) . . . . ?
O16 Fe2 O1 Fe1 -51.7(5) . . . . ?
O23 Fe2 O1 Fe1 -139.1(5) . . . . ?
N2 Fe2 O1 Fe1 -53(6) . . . . ?
O4 Fe2 O1 Fe3 -54.8(5) . . . . ?
O22 Fe2 O1 Fe3 -145.0(5) . . . . ?
O16 Fe2 O1 Fe3 125.5(5) . . . . ?
O23 Fe2 O1 Fe3 38.2(5) . . . . ?
N2 Fe2 O1 Fe3 124(6) . . . . ?
O8 Fe5 O2 Fe6 -53.6(5) . . . . ?
O14 Fe5 O2 Fe6 -144.9(5) . . . . ?
O27 Fe5 O2 Fe6 38.5(6) . . . . ?
O29 Fe5 O2 Fe6 123.6(5) . . . . ?
N6 Fe5 O2 Fe6 98(5) . . . . ?
O8 Fe5 O2 Fe7 134.6(5) . . . . ?
O14 Fe5 O2 Fe7 43.3(6) . . . . ?
O27 Fe5 O2 Fe7 -133.3(5) . . . . ?
O29 Fe5 O2 Fe7 -48.2(5) . . . . ?
N6 Fe5 O2 Fe7 -74(6) . . . . ?
O10 Fe6 O2 Fe5 135.5(5) . . . . ?
O7 Fe6 O2 Fe5 41.2(6) . . . . ?
O28 Fe6 O2 Fe5 -49.9(6) . . . . ?
O26 Fe6 O2 Fe5 -131.6(6) . . . . ?
N7 Fe6 O2 Fe5 -89(9) . . . . ?
O10 Fe6 O2 Fe7 -52.5(6) . . . . ?
O7 Fe6 O2 Fe7 -146.7(5) . . . . ?
O28 Fe6 O2 Fe7 122.1(6) . . . . ?
O26 Fe6 O2 Fe7 40.4(6) . . . . ?
N7 Fe6 O2 Fe7 83(9) . . . . ?
O11 Fe7 O2 Fe5 -145.5(5) . . . . ?
O13 Fe7 O2 Fe5 -49.0(6) . . . . ?
O25 Fe7 O2 Fe5 126.2(5) . . . . ?
O30 Fe7 O2 Fe5 41.5(5) . . . . ?
N8 Fe7 O2 Fe5 24(13) . . . . ?
O11 Fe7 O2 Fe6 42.6(5) . . . . ?
O13 Fe7 O2 Fe6 139.1(5) . . . . ?
O25 Fe7 O2 Fe6 -45.7(6) . . . . ?
O30 Fe7 O2 Fe6 -130.4(5) . . . . ?
N8 Fe7 O2 Fe6 -147(13) . . . . ?
O5 P1 O3 Fe3 -132.8(7) . . . . ?
O4 P1 O3 Fe3 -8.7(9) . . . . ?
C41 P1 O3 Fe3 109.2(9) . . . . ?
O1 Fe3 O3 P1 -19.9(8) . . . . ?
O24 Fe3 O3 P1 78.2(7) . . . . ?
O20 Fe3 O3 P1 -117.7(7) . . . . ?
O18 Fe3 O3 P1 163(2) . . . . ?
N3 Fe3 O3 P1 159.7(8) . . . . ?
O5 P1 O4 Fe2 132.9(7) . . . . ?
O3 P1 O4 Fe2 9.1(8) . . . . ?
C41 P1 O4 Fe2 -109.7(8) . . . . ?
O1 Fe2 O4 P1 19.1(7) . . . . ?
O22 Fe2 O4 P1 114.6(7) . . . . ?
O16 Fe2 O4 P1 -164(2) . . . . ?
O23 Fe2 O4 P1 -79.2(7) . . . . ?
N2 Fe2 O4 P1 -160.9(7) . . . . ?
O4 P1 O5 Fe4 76(3) . . . . ?
O3 P1 O5 Fe4 -160(3) . . . . ?
C41 P1 O5 Fe4 -41(3) . . . . ?
O6 Fe4 O5 P1 -2(3) . . . . ?
O12 Fe4 O5 P1 -138(3) . . . . ?
O9 Fe4 O5 P1 96(3) . . . . ?
N4 Fe4 O5 P1 -91(3) . . . . ?
N5 Fe4 O5 P1 -179(4) . . . . ?
O7 P2 O6 Fe4 -98.4(15) . . . . ?
O8 P2 O6 Fe4 27.6(18) . . . . ?
C47 P2 O6 Fe4 147.2(15) . . . . ?
O12 Fe4 O6 P2 -14.4(16) . . . . ?
O5 Fe4 O6 P2 174.3(15) . . . . ?
O9 Fe4 O6 P2 82.9(16) . . . . ?
N4 Fe4 O6 P2 -97.9(15) . . . . ?
N5 Fe4 O6 P2 -122(5) . . . . ?
O8 P2 O7 Fe6 -56.8(9) . . . . ?
O6 P2 O7 Fe6 69.6(9) . . . . ?
C47 P2 O7 Fe6 -175.8(9) . . . . ?
O10 Fe6 O7 P2 -79.7(8) . . . . ?
O2 Fe6 O7 P2 18.3(8) . . . . ?
O28 Fe6 O7 P2 112.2(8) . . . . ?
O26 Fe6 O7 P2 169.4(15) . . . . ?
N7 Fe6 O7 P2 -164.6(8) . . . . ?
O7 P2 O8 Fe5 36.3(9) . . . . ?
O6 P2 O8 Fe5 -89.4(9) . . . . ?
C47 P2 O8 Fe5 153.0(9) . . . . ?
O2 Fe5 O8 P2 13.8(8) . . . . ?
O14 Fe5 O8 P2 110.4(7) . . . . ?
O27 Fe5 O8 P2 -82.9(8) . . . . ?
O29 Fe5 O8 P2 -152.6(15) . . . . ?
N6 Fe5 O8 P2 -164.1(8) . . . . ?
O10 P3 O9 Fe4 39.7(12) . . . . ?
O11 P3 O9 Fe4 -86.9(11) . . . . ?
C53 P3 O9 Fe4 158.5(10) . . . . ?
O6 Fe4 O9 P3 -28.3(11) . . . . ?
O12 Fe4 O9 P3 68.6(11) . . . . ?
O5 Fe4 O9 P3 -121.5(10) . . . . ?
N4 Fe4 O9 P3 159(3) . . . . ?
N5 Fe4 O9 P3 153.3(11) . . . . ?
O9 P3 O10 Fe6 -95.1(9) . . . . ?
O11 P3 O10 Fe6 33.4(9) . . . . ?
C53 P3 O10 Fe6 149.1(10) . . . . ?
O2 Fe6 O10 P3 12.6(9) . . . . ?
O7 Fe6 O10 P3 110.1(8) . . . . ?
O28 Fe6 O10 P3 -142(2) . . . . ?
O26 Fe6 O10 P3 -83.8(8) . . . . ?
N7 Fe6 O10 P3 -164.7(9) . . . . ?
O9 P3 O11 Fe7 78.6(9) . . . . ?
O10 P3 O11 Fe7 -50.5(8) . . . . ?
C53 P3 O11 Fe7 -168.0(8) . . . . ?
O2 Fe7 O11 P3 13.7(8) . . . . ?
O13 Fe7 O11 P3 -85.4(8) . . . . ?
O25 Fe7 O11 P3 109.6(8) . . . . ?
O30 Fe7 O11 P3 164.9(12) . . . . ?
N8 Fe7 O11 P3 -166.0(8) . . . . ?
O14 P4 O12 Fe4 -81.0(16) . . . . ?
O13 P4 O12 Fe4 47.1(17) . . . . ?
C59 P4 O12 Fe4 164.1(14) . . . . ?
O6 Fe4 O12 P4 61.9(16) . . . . ?
O5 Fe4 O12 P4 -162.5(14) . . . . ?
O9 Fe4 O12 P4 -36.7(16) . . . . ?
N4 Fe4 O12 P4 149.9(16) . . . . ?
N5 Fe4 O12 P4 -121.8(16) . . . . ?
O14 P4 O13 Fe7 45.5(8) . . . . ?
O12 P4 O13 Fe7 -83.4(8) . . . . ?
C59 P4 O13 Fe7 161.0(7) . . . . ?
O11 Fe7 O13 P4 100.5(8) . . . . ?
O2 Fe7 O13 P4 1.7(8) . . . . ?
O25 Fe7 O13 P4 -159.7(14) . . . . ?
O30 Fe7 O13 P4 -93.2(8) . . . . ?
N8 Fe7 O13 P4 -176.3(8) . . . . ?
O13 P4 O14 Fe5 -55.6(9) . . . . ?
O12 P4 O14 Fe5 72.5(9) . . . . ?
C59 P4 O14 Fe5 -172.6(8) . . . . ?
O2 Fe5 O14 P4 12.0(8) . . . . ?
O8 Fe5 O14 P4 -85.8(8) . . . . ?
O27 Fe5 O14 P4 177.1(16) . . . . ?
O29 Fe5 O14 P4 106.0(8) . . . . ?
N6 Fe5 O14 P4 -172.0(9) . . . . ?
O1 Fe1 O15 C65 -9.1(12) . . . . ?
O19 Fe1 O15 C65 165.7(15) . . . . ?
O17 Fe1 O15 C65 -103.0(11) . . . . ?
O21 Fe1 O15 C65 86.9(11) . . . . ?
N1 Fe1 O15 C65 171.2(12) . . . . ?
O1 Fe2 O16 C65 41.7(13) . . . . ?
O4 Fe2 O16 C65 -136(2) . . . . ?
O22 Fe2 O16 C65 -53.8(13) . . . . ?
O23 Fe2 O16 C65 139.5(13) . . . . ?
N2 Fe2 O16 C65 -138.4(13) . . . . ?
O1 Fe1 O17 C67 14.1(13) . . . . ?
O15 Fe1 O17 C67 111.2(13) . . . . ?
O19 Fe1 O17 C67 -81.7(13) . . . . ?
O21 Fe1 O17 C67 -164.7(18) . . . . ?
N1 Fe1 O17 C67 -165.7(13) . . . . ?
O3 Fe3 O18 C67 145(3) . . . . ?
O1 Fe3 O18 C67 -32.0(13) . . . . ?
O24 Fe3 O18 C67 -129.7(13) . . . . ?
O20 Fe3 O18 C67 65.6(13) . . . . ?
N3 Fe3 O18 C67 148.4(13) . . . . ?
O1 Fe1 O19 C69 -33.0(14) . . . . ?
O15 Fe1 O19 C69 152.2(16) . . . . ?
O17 Fe1 O19 C69 61.3(14) . . . . ?
O21 Fe1 O19 C69 -128.6(14) . . . . ?
N1 Fe1 O19 C69 146.7(14) . . . . ?
O3 Fe3 O20 C69 98.8(14) . . . . ?
O1 Fe3 O20 C69 4.0(14) . . . . ?
O24 Fe3 O20 C69 -161.3(15) . . . . ?
O18 Fe3 O20 C69 -88.0(14) . . . . ?
N3 Fe3 O20 C69 -172.5(14) . . . . ?
O1 Fe1 O21 C71 33.4(12) . . . . ?
O15 Fe1 O21 C71 -63.9(12) . . . . ?
O19 Fe1 O21 C71 128.7(12) . . . . ?
O17 Fe1 O21 C71 -148(2) . . . . ?
N1 Fe1 O21 C71 -146.8(12) . . . . ?
O1 Fe2 O22 C71 4.1(14) . . . . ?
O4 Fe2 O22 C71 -90.7(14) . . . . ?
O16 Fe2 O22 C71 97.4(14) . . . . ?
O23 Fe2 O22 C71 170.7(16) . . . . ?
N2 Fe2 O22 C71 -179.2(14) . . . . ?
O1 Fe2 O23 C73 -18.6(13) . . . . ?
O4 Fe2 O23 C73 76.6(13) . . . . ?
O22 Fe2 O23 C73 174.9(15) . . . . ?
O16 Fe2 O23 C73 -111.6(12) . . . . ?
N2 Fe2 O23 C73 164.7(13) . . . . ?
O3 Fe3 O24 C73 -76.2(14) . . . . ?
O1 Fe3 O24 C73 19.0(14) . . . . ?
O20 Fe3 O24 C73 -175.8(14) . . . . ?
O18 Fe3 O24 C73 110.7(14) . . . . ?
N3 Fe3 O24 C73 -164.6(14) . . . . ?
O11 Fe7 O25 C75 -70.0(16) . . . . ?
O2 Fe7 O25 C75 27.8(17) . . . . ?
O13 Fe7 O25 C75 -170.8(17) . . . . ?
O30 Fe7 O25 C75 122.1(17) . . . . ?
N8 Fe7 O25 C75 -154.3(17) . . . . ?
O10 Fe6 O26 C75 86(2) . . . . ?
O2 Fe6 O26 C75 -12(2) . . . . ?
O7 Fe6 O26 C75 -163.0(18) . . . . ?
O28 Fe6 O26 C75 -105(2) . . . . ?
N7 Fe6 O26 C75 171(2) . . . . ?
O2 Fe5 O27 C77 -7.5(16) . . . . ?
O8 Fe5 O27 C77 90.3(16) . . . . ?
O14 Fe5 O27 C77 -172.7(18) . . . . ?
O29 Fe5 O27 C77 -100.8(16) . . . . ?
N6 Fe5 O27 C77 176.4(16) . . . . ?
O10 Fe6 O28 C77 -162(2) . . . . ?
O2 Fe6 O28 C77 43.5(17) . . . . ?
O7 Fe6 O28 C77 -53.5(17) . . . . ?
O26 Fe6 O28 C77 139.0(17) . . . . ?
N7 Fe6 O28 C77 -138.9(18) . . . . ?
O2 Fe5 O29 C79 29.3(12) . . . . ?
O8 Fe5 O29 C79 -164.2(16) . . . . ?
O14 Fe5 O29 C79 -67.3(12) . . . . ?
O27 Fe5 O29 C79 125.4(12) . . . . ?
N6 Fe5 O29 C79 -152.6(12) . . . . ?
O11 Fe7 O30 C79 -159.0(15) . . . . ?
O2 Fe7 O30 C79 -7.6(15) . . . . ?
O13 Fe7 O30 C79 90.6(15) . . . . ?
O25 Fe7 O30 C79 -103.4(15) . . . . ?
N8 Fe7 O30 C79 171.7(15) . . . . ?
O1 Fe1 N1 C1 -84(72) . . . . ?
O15 Fe1 N1 C1 42.7(12) . . . . ?
O19 Fe1 N1 C1 -138.5(13) . . . . ?
O17 Fe1 N1 C1 -46.0(13) . . . . ?
O21 Fe1 N1 C1 134.1(13) . . . . ?
O1 Fe1 N1 C5 91(71) . . . . ?
O15 Fe1 N1 C5 -143.0(10) . . . . ?
O19 Fe1 N1 C5 35.8(10) . . . . ?
O17 Fe1 N1 C5 128.3(10) . . . . ?
O21 Fe1 N1 C5 -51.5(10) . . . . ?
O1 Fe2 N2 C10 -31(7) . . . . ?
O4 Fe2 N2 C10 148.0(10) . . . . ?
O22 Fe2 N2 C10 -122.1(10) . . . . ?
O16 Fe2 N2 C10 -32.4(10) . . . . ?
O23 Fe2 N2 C10 55.5(10) . . . . ?
O1 Fe2 N2 C6 150(6) . . . . ?
O4 Fe2 N2 C6 -30.5(11) . . . . ?
O22 Fe2 N2 C6 59.4(11) . . . . ?
O16 Fe2 N2 C6 149.1(11) . . . . ?
O23 Fe2 N2 C6 -123.1(11) . . . . ?
O3 Fe3 N3 C15 -137.3(10) . . . . ?
O1 Fe3 N3 C15 37(6) . . . . ?
O24 Fe3 N3 C15 -44.4(10) . . . . ?
O20 Fe3 N3 C15 132.5(10) . . . . ?
O18 Fe3 N3 C15 43.1(10) . . . . ?
O3 Fe3 N3 C11 43.9(10) . . . . ?
O1 Fe3 N3 C11 -141(5) . . . . ?
O24 Fe3 N3 C11 136.8(10) . . . . ?
O20 Fe3 N3 C11 -46.3(10) . . . . ?
O18 Fe3 N3 C11 -135.7(10) . . . . ?
O6 Fe4 N4 C20 -122.3(11) . . . . ?
O12 Fe4 N4 C20 141.6(11) . . . . ?
O5 Fe4 N4 C20 -29.2(10) . . . . ?
O9 Fe4 N4 C20 51(4) . . . . ?
N5 Fe4 N4 C20 56.1(11) . . . . ?
O6 Fe4 N4 C16 52.6(9) . . . . ?
O12 Fe4 N4 C16 -43.5(9) . . . . ?
O5 Fe4 N4 C16 145.7(9) . . . . ?
O9 Fe4 N4 C16 -134(3) . . . . ?
N5 Fe4 N4 C16 -129.0(10) . . . . ?
O6 Fe4 N5 C21 99(6) . . . . ?
O12 Fe4 N5 C21 -9.2(11) . . . . ?
O5 Fe4 N5 C21 162.7(11) . . . . ?
O9 Fe4 N5 C21 -106.0(11) . . . . ?
N4 Fe4 N5 C21 74.6(11) . . . . ?
O6 Fe4 N5 C25 -85(6) . . . . ?
O12 Fe4 N5 C25 166.9(12) . . . . ?
O5 Fe4 N5 C25 -21.3(12) . . . . ?
O9 Fe4 N5 C25 70.1(12) . . . . ?
N4 Fe4 N5 C25 -109.3(12) . . . . ?
O2 Fe5 N6 C26 -23(7) . . . . ?
O8 Fe5 N6 C26 129.1(18) . . . . ?
O14 Fe5 N6 C26 -140.2(18) . . . . ?
O27 Fe5 N6 C26 37.3(17) . . . . ?
O29 Fe5 N6 C26 -48.6(17) . . . . ?
O2 Fe5 N6 C30 168(5) . . . . ?
O8 Fe5 N6 C30 -40.6(13) . . . . ?
O14 Fe5 N6 C30 50.2(13) . . . . ?
O27 Fe5 N6 C30 -132.3(14) . . . . ?
O29 Fe5 N6 C30 141.8(13) . . . . ?
O10 Fe6 N7 C31 -131.2(14) . . . . ?
O2 Fe6 N7 C31 93(9) . . . . ?
O7 Fe6 N7 C31 -37.5(14) . . . . ?
O28 Fe6 N7 C31 53.7(14) . . . . ?
O26 Fe6 N7 C31 136.0(14) . . . . ?
O10 Fe6 N7 C35 45.2(13) . . . . ?
O2 Fe6 N7 C35 -91(9) . . . . ?
O7 Fe6 N7 C35 138.9(14) . . . . ?
O28 Fe6 N7 C35 -129.9(14) . . . . ?
O26 Fe6 N7 C35 -47.6(13) . . . . ?
O11 Fe7 N8 C40 -40.1(16) . . . . ?
O2 Fe7 N8 C40 150(12) . . . . ?
O13 Fe7 N8 C40 -136.4(16) . . . . ?
O25 Fe7 N8 C40 47.9(16) . . . . ?
O30 Fe7 N8 C40 132.8(16) . . . . ?
O11 Fe7 N8 C36 141.9(15) . . . . ?
O2 Fe7 N8 C36 -28(14) . . . . ?
O13 Fe7 N8 C36 45.7(14) . . . . ?
O25 Fe7 N8 C36 -130.0(15) . . . . ?
O30 Fe7 N8 C36 -45.2(14) . . . . ?
C5 N1 C1 C2 6(2) . . . . ?
Fe1 N1 C1 C2 -179.8(12) . . . . ?
N1 C1 C2 C3 -6(3) . . . . ?
C1 C2 C3 C4 1(2) . . . . ?
C2 C3 C4 C5 3(2) . . . . ?
C1 N1 C5 C4 -1(2) . . . . ?
Fe1 N1 C5 C4 -175.2(10) . . . . ?
C3 C4 C5 N1 -4(2) . . . . ?
C10 N2 C6 C7 3(2) . . . . ?
Fe2 N2 C6 C7 -178.9(10) . . . . ?
N2 C6 C7 C8 -1(2) . . . . ?
C6 C7 C8 C9 -2(2) . . . . ?
C7 C8 C9 C10 4(2) . . . . ?
C6 N2 C10 C9 -0.6(19) . . . . ?
Fe2 N2 C10 C9 -179.2(9) . . . . ?
C8 C9 C10 N2 -3(2) . . . . ?
C15 N3 C11 C12 1(2) . . . . ?
Fe3 N3 C11 C12 179.7(10) . . . . ?
N3 C11 C12 C13 -2(2) . . . . ?
C11 C12 C13 C14 4(2) . . . . ?
C12 C13 C14 C15 -3(2) . . . . ?
C13 C14 C15 N3 2(2) . . . . ?
C11 N3 C15 C14 -1(2) . . . . ?
Fe3 N3 C15 C14 -179.4(10) . . . . ?
C20 N4 C16 C17 -3.6(18) . . . . ?
Fe4 N4 C16 C17 -178.9(9) . . . . ?
N4 C16 C17 C18 1(2) . . . . ?
C16 C17 C18 C19 1(2) . . . . ?
C17 C18 C19 C20 -1(2) . . . . ?
C16 N4 C20 C19 4(2) . . . . ?
Fe4 N4 C20 C19 178.6(9) . . . . ?
C18 C19 C20 N4 -1(2) . . . . ?
C25 N5 C21 C22 -5(2) . . . . ?
Fe4 N5 C21 C22 171.0(10) . . . . ?
N5 C21 C22 C23 2(2) . . . . ?
C21 C22 C23 C24 2(2) . . . . ?
C22 C23 C24 C25 -2(2) . . . . ?
C21 N5 C25 C24 5(2) . . . . ?
Fe4 N5 C25 C24 -171.0(11) . . . . ?
C23 C24 C25 N5 -2(2) . . . . ?
C30 N6 C26 C27 -11(3) . . . . ?
Fe5 N6 C26 C27 179.6(15) . . . . ?
N6 C26 C27 C28 11(5) . . . . ?
C26 C27 C28 C29 -3(5) . . . . ?
C27 C28 C29 C30 -3(4) . . . . ?
C26 N6 C30 C29 5(3) . . . . ?
Fe5 N6 C30 C29 176.2(14) . . . . ?
C28 C29 C30 N6 2(3) . . . . ?
C35 N7 C31 C32 3(3) . . . . ?
Fe6 N7 C31 C32 179.8(14) . . . . ?
N7 C31 C32 C33 1(3) . . . . ?
C31 C32 C33 C34 -4(3) . . . . ?
C32 C33 C34 C35 4(3) . . . . ?
C31 N7 C35 C34 -3(2) . . . . ?
Fe6 N7 C35 C34 -179.7(13) . . . . ?
C33 C34 C35 N7 -1(3) . . . . ?
C40 N8 C36 C37 8(3) . . . . ?
Fe7 N8 C36 C37 -174.0(16) . . . . ?
N8 C36 C37 C38 0(4) . . . . ?
C36 C37 C38 C39 -8(4) . . . . ?
C37 C38 C39 C40 9(4) . . . . ?
C36 N8 C40 C39 -6(3) . . . . ?
Fe7 N8 C40 C39 175.7(18) . . . . ?
C38 C39 C40 N8 -3(4) . . . . ?
O5 P1 C41 C42 4.4(18) . . . . ?
O4 P1 C41 C42 -115.3(16) . . . . ?
O3 P1 C41 C42 124.2(16) . . . . ?
O5 P1 C41 C46 -177.2(11) . . . . ?
O4 P1 C41 C46 63.1(13) . . . . ?
O3 P1 C41 C46 -57.4(14) . . . . ?
C46 C41 C42 C43 0(3) . . . . ?
P1 C41 C42 C43 178.4(12) . . . . ?
C41 C42 C43 C44 -4(3) . . . . ?
C42 C43 C44 C45 8(3) . . . . ?
C43 C44 C45 C46 -8(3) . . . . ?
C44 C45 C46 C41 4(2) . . . . ?
C42 C41 C46 C45 0(2) . . . . ?
P1 C41 C46 C45 -178.7(11) . . . . ?
O7 P2 C47 C52 116(2) . . . . ?
O8 P2 C47 C52 -4(3) . . . . ?
O6 P2 C47 C52 -126(2) . . . . ?
O7 P2 C47 C48 -78(2) . . . . ?
O8 P2 C47 C48 161(2) . . . . ?
O6 P2 C47 C48 40(2) . . . . ?
C52 C47 C48 C49 -14(4) . . . . ?
P2 C47 C48 C49 178(2) . . . . ?
C47 C48 C49 C50 9(4) . . . . ?
C48 C49 C50 C51 3(4) . . . . ?
C49 C50 C51 C52 -7(4) . . . . ?
C48 C47 C52 C51 9(4) . . . . ?
P2 C47 C52 C51 178(2) . . . . ?
C50 C51 C52 C47 0(5) . . . . ?
O9 P3 C53 C54 -27.8(17) . . . . ?
O10 P3 C53 C54 94.5(16) . . . . ?
O11 P3 C53 C54 -147.5(15) . . . . ?
O9 P3 C53 C58 163.3(12) . . . . ?
O10 P3 C53 C58 -74.4(14) . . . . ?
O11 P3 C53 C58 43.5(13) . . . . ?
C58 C53 C54 C55 -13(3) . . . . ?
P3 C53 C54 C55 179.3(13) . . . . ?
C53 C54 C55 C56 4(3) . . . . ?
C54 C55 C56 C57 8(3) . . . . ?
C55 C56 C57 C58 -12(3) . . . . ?
C56 C57 C58 C53 4(3) . . . . ?
C54 C53 C58 C57 8(3) . . . . ?
P3 C53 C58 C57 177.0(13) . . . . ?
O14 P4 C59 C60 -40.8(14) . . . . ?
O13 P4 C59 C60 -160.5(12) . . . . ?
O12 P4 C59 C60 79.6(13) . . . . ?
O14 P4 C59 C64 143.6(12) . . . . ?
O13 P4 C59 C64 23.8(15) . . . . ?
O12 P4 C59 C64 -96.1(13) . . . . ?
C64 C59 C60 C61 -1(2) . . . . ?
P4 C59 C60 C61 -176.3(12) . . . . ?
C59 C60 C61 C62 -2(2) . . . . ?
C60 C61 C62 C63 4(3) . . . . ?
C61 C62 C63 C64 -3(3) . . . . ?
C62 C63 C64 C59 1(2) . . . . ?
C60 C59 C64 C63 1(2) . . . . ?
P4 C59 C64 C63 176.8(12) . . . . ?
Fe2 O16 C65 O15 -17(2) . . . . ?
Fe2 O16 C65 C66 167.3(9) . . . . ?
Fe1 O15 C65 O16 -4(2) . . . . ?
Fe1 O15 C65 C66 172.5(8) . . . . ?
Fe3 O18 C67 O17 6(2) . . . . ?
Fe3 O18 C67 C68 -178.8(9) . . . . ?
Fe1 O17 C67 O18 6(2) . . . . ?
Fe1 O17 C67 C68 -169.6(9) . . . . ?
Fe3 O20 C69 O19 12(3) . . . . ?
Fe3 O20 C69 C70 -165.0(10) . . . . ?
Fe1 O19 C69 O20 6(3) . . . . ?
Fe1 O19 C69 C70 -177.2(9) . . . . ?
Fe2 O22 C71 O21 -24(2) . . . . ?
Fe2 O22 C71 C72 156.4(10) . . . . ?
Fe1 O21 C71 O22 1(2) . . . . ?
Fe1 O21 C71 C72 -180.0(9) . . . . ?
Fe3 O24 C73 O23 0(2) . . . . ?
Fe3 O24 C73 C74 173.2(9) . . . . ?
Fe2 O23 C73 O24 0(2) . . . . ?
Fe2 O23 C73 C74 -173.5(9) . . . . ?
Fe6 O26 C75 O25 -8(4) . . . . ?
Fe6 O26 C75 C76 175.8(11) . . . . ?
Fe7 O25 C75 O26 -2(3) . . . . ?
Fe7 O25 C75 C76 174.4(11) . . . . ?
Fe6 O28 C77 O27 -20(3) . . . . ?
Fe6 O28 C77 C78 163.6(12) . . . . ?
Fe5 O27 C77 O28 -2(3) . . . . ?
Fe5 O27 C77 C78 173.8(11) . . . . ?
Fe7 O30 C79 O29 -12(3) . . . . ?
Fe7 O30 C79 C80 173.5(9) . . . . ?
Fe5 O29 C79 O30 -1(3) . . . . ?
Fe5 O29 C79 C80 173.4(8) . . . . ?
C5S N1S C1S C2S -1.9 . . . . ?
N1S C1S C2S C3S 1.8 . . . . ?
C1S C2S C3S C4S -3.7 . . . . ?
C2S C3S C4S C5S 5.5 . . . . ?
C1S N1S C5S C4S 3.9 . . . . ?
C3S C4S C5S N1S -5.7 . . . . ?
C10S N2S C6S C7S -1.9 . . . . ?
N2S C6S C7S C8S 1.8 . . . . ?
C6S C7S C8S C9S -3.7 . . . . ?
C7S C8S C9S C10S 5.5 . . . . ?
C6S N2S C10S C9S 3.9 . . . . ?
C8S C9S C10S N2S -5.7 . . . . ?
C15S N3S C11S C12S -1.9 . . . . ?
N3S C11S C12S C13S 1.8 . . . . ?
C11S C12S C13S C14S -3.7 . . . . ?
C12S C13S C14S C15S 5.5 . . . . ?
C11S N3S C15S C14S 3.9 . . . . ?
C13S C14S C15S N3S -5.7 . . . . ?
C20S N4S C16S C17S -1.9 . . . . ?
N4S C16S C17S C18S 1.8 . . . . ?
C16S C17S C18S C19S -3.7 . . . . ?
C17S C18S C19S C20S 5.5 . . . . ?
C16S N4S C20S C19S 3.9 . . . . ?
C18S C19S C20S N4S -5.7 . . . . ?
C25S N5S C21S C22S -1.9 . . . . ?
N5S C21S C22S C23S 1.8 . . . . ?
C21S C22S C23S C24S -3.7 . . . . ?
C22S C23S C24S C25S 5.5 . . . . ?
C21S N5S C25S C24S 3.9 . . . . ?
C23S C24S C25S N5S -5.7 . . . . ?
C30S N6S C26S C27S -1.9 . . . . ?
N6S C26S C27S C28S 1.8 . . . . ?
C26S C27S C28S C29S -3.7 . . . . ?
C27S C28S C29S C30S 5.5 . . . . ?
C26S N6S C30S C29S 3.9 . . . . ?
C28S C29S C30S N6S -5.7 . . . . ?

loop_
_platon_squeeze_void_nr
_platon_squeeze_void_average_x
_platon_squeeze_void_average_y
_platon_squeeze_void_average_z
_platon_squeeze_void_volume
_platon_squeeze_void_count_electrons
_platon_squeeze_void_content
1 0.000 0.500 0.000 426 64 ' '
2 0.000 0.000 0.500 426 63 ' '
3 0.136 0.333 0.345 7 0 ' '
4 0.136 0.167 0.845 7 1 ' '
5 0.167 0.797 0.149 8 0 ' '
6 0.167 0.703 0.649 8 0 ' '
7 0.175 0.262 0.188 8 4 ' '
8 0.175 0.237 0.688 9 3 ' '
9 0.500 1.000 0.500 778 42 ' '
10 0.500 0.500 1.000 778 42 ' '
11 0.825 0.762 0.312 8 3 ' '
12 0.825 0.737 0.812 8 2 ' '
13 0.833 0.297 0.351 8 0 ' '
14 0.833 0.203 0.851 8 0 ' '
15 0.864 0.833 0.155 7 1 ' '
16 0.864 0.667 0.655 7 1 ' '
